data_2312591
loop_
_publ_author_name
'Bikzhanova, Galina A.'
'Guzei, Ilia A.'

_publ_section_title
;
 Coordination variety of phenyltetrazolato and dimethylamido ligands in
 dimeric Ti, Zr, and Ta complexes.
;
_journal_coeditor_code EF3059
_journal_issue 9
_journal_name_full 'Acta crystallographica. Section C, Structural chemistry'
_journal_paper_doi 10.1107/S2053229624007411
_journal_volume 80
_journal_year 2024
_chemical_formula_iupac '(C2 H8 N)2 [Ta2 (C7 H5 N4)8 (C2 H6 N1)2 O], 0.25C7 H8'
_chemical_formula_moiety '2(C2 H8 N +), C60 H52 N34 O Ta2 2-, 0.25(C7 H8)'
_chemical_formula_sum 'C65.75 H70 N36 O Ta2'
_chemical_formula_weight 1742.47
_chemical_name_systematic
;
\m-Oxido-bis(\m-5-phenyltetrazolato-\k^2^<i>N</i>^2^:<i>N</i>^3^)\
bis[(dimethylamido)tris(5-phenyltetrazolato-\k<i>N</i>^2^)tantalum(V)]
toluene 0.25-solvate
;
_space_group_crystal_system monoclinic
_space_group_IT_number 14
_space_group_name_Hall '-P 2yn'
_space_group_name_H-M_alt 'P 1 21/n 1'
_atom_sites_solution_hydrogens geom
_atom_sites_solution_primary dual
_audit_creation_method
;
Olex2 1.5-dev
(compiled 2024.06.15 svn.r5e56dd67 for OlexSys, GUI svn.r6981)
;
_cell_angle_alpha 90
_cell_angle_beta 101.3830(4)
_cell_angle_gamma 90
_cell_formula_units_Z 8
_cell_length_a 22.5131(8)
_cell_length_b 25.5101(9)
_cell_length_c 26.7165(9)
_cell_measurement_reflns_used 91158
_cell_measurement_temperature 105
_cell_measurement_theta_max 29.14
_cell_measurement_theta_min 2.28
_cell_volume 15041.8(9)
_computing_cell_refinement
;
SAINT (Bruker, 2018)
;
_computing_data_collection
;
APEX3 (Bruker, 2018)
;
_computing_data_reduction
;
SAINT (Bruker, 2018)
;
_computing_molecular_graphics
;
OLEX2 (Dolomanov <i>et al.</i>, 2009)
;
_computing_publication_material
;
OLEX2 (Dolomanov <i>et al.</i>, 2009)
;
_computing_structure_refinement
;
SHELXL2018 (Sheldrick, 2015<i>b</i>)
;
_computing_structure_solution
;
SHELXT (Sheldrick, 2015<i>a</i>)
;
_diffrn_ambient_temperature 105.15
_diffrn_detector_area_resol_mean 8
_diffrn_measured_fraction_theta_full 0.999
_diffrn_measured_fraction_theta_max 0.999
_diffrn_measurement_device_type 'Bruker SMART APEX CCD area detector'
_diffrn_measurement_method '\w and \f scans'
_diffrn_radiation_monochromator graphite
_diffrn_radiation_type MoK\a
_diffrn_radiation_wavelength 0.71073
_diffrn_reflns_av_R_equivalents 0.0302
_diffrn_reflns_av_unetI/netI 0.0201
_diffrn_reflns_limit_h_max 27
_diffrn_reflns_limit_h_min -27
_diffrn_reflns_limit_k_max 30
_diffrn_reflns_limit_k_min -31
_diffrn_reflns_limit_l_max 32
_diffrn_reflns_limit_l_min -32
_diffrn_reflns_number 173076
_diffrn_reflns_theta_full 25.000
_diffrn_reflns_theta_max 25.999
_diffrn_reflns_theta_min 1.748
_diffrn_source 'sealed tube'
_diffrn_source_current 40.0
_diffrn_source_power 1.6
_diffrn_source_voltage 40.0
_exptl_absorpt_coefficient_mu 2.975
_exptl_absorpt_correction_T_max .5
_exptl_absorpt_correction_T_min .4
_exptl_absorpt_correction_type multi-scan
_exptl_absorpt_process_details
;
(SADABS; Bruker, 2018)
;
_exptl_crystal_colour yellow
_exptl_crystal_density_diffrn 1.539
_exptl_crystal_description block
_exptl_crystal_F_000 6964
_exptl_crystal_size_max 0.39
_exptl_crystal_size_mid 0.32
_exptl_crystal_size_min 0.24
_refine_diff_density_max 2.477
_refine_diff_density_min -1.238
_refine_ls_extinction_method none
_refine_ls_goodness_of_fit_ref 1.089
_refine_ls_hydrogen_treatment constr
_refine_ls_matrix_type full
_refine_ls_number_parameters 1915
_refine_ls_number_reflns 29545
_refine_ls_number_restraints 79
_refine_ls_restrained_S_all 1.089
_refine_ls_R_factor_all 0.0371
_refine_ls_R_factor_gt 0.0270
_refine_ls_shift/su_max 0.007
_refine_ls_shift/su_mean 0.000
_refine_ls_structure_factor_coef Fsqd
_refine_ls_weighting_details 'w=1/[\s^2^(Fo^2^)+(0.0298P)^2^+35.7711P] where P=(Fo^2^+2Fc^2^)/3'
_refine_ls_weighting_scheme calc
_refine_ls_wR_factor_gt 0.0634
_refine_ls_wR_factor_ref 0.0681
_reflns_number_gt 25534
_reflns_number_total 29545
_reflns_threshold_expression 'I > 2\s(I)'
_cod_data_source_file ef3059.cif
_cod_data_source_block 3
_cod_database_code 2312591
_shelx_space_group_comment
;
The symmetry employed for this shelxl refinement is uniquely defined
by the following loop, which should always be used as a source of
symmetry information in preference to the above space-group names.
They are only intended as comments.
;
_shelx_estimated_absorpt_t_min 0.390
_shelx_estimated_absorpt_t_max 0.535

loop_
_space_group_symop_operation_xyz
'x, y, z'
'-x+1/2, y+1/2, -z+1/2'
'-x, -y, -z'
'x-1/2, -y-1/2, z-1/2'

loop_
_atom_site_type_symbol
_atom_site_label
_atom_site_fract_x
_atom_site_fract_y
_atom_site_fract_z
_atom_site_U_iso_or_equiv
_atom_site_adp_type
_atom_site_calc_flag
_atom_site_occupancy
_atom_site_disorder_assembly
_atom_site_disorder_group
Ta Ta1 0.78099(2) 0.94792(2) 0.79238(2) 0.01469(3) Uani d 1 . .
Ta Ta2 0.74252(2) 0.91178(2) 0.65793(2) 0.01519(3) Uani d 1 . .
O O1 0.76194(9) 0.90565(8) 0.73102(8) 0.0153(4) Uani d 1 . .
N N1 0.67073(12) 0.98108(11) 0.84250(11) 0.0193(6) Uani d 1 . .
N N2 0.69683(12) 0.94095(11) 0.82225(10) 0.0185(6) Uani d 1 . .
N N3 0.65957(13) 0.89992(12) 0.81262(13) 0.0275(7) Uani d 1 . .
N N4 0.60817(13) 0.91288(12) 0.82675(13) 0.0292(7) Uani d 1 . .
N N5 0.80972(12) 0.87098(12) 0.88725(11) 0.0213(6) Uani d 1 . .
N N6 0.78700(12) 0.87496(11) 0.83714(10) 0.0180(6) Uani d 1 . .
N N7 0.76471(13) 0.82945(12) 0.81798(11) 0.0242(6) Uani d 1 . .
N N8 0.77283(14) 0.79436(12) 0.85588(11) 0.0256(7) Uani d 1 . .
N N9 0.92147(12) 0.96424(11) 0.83791(11) 0.0197(6) Uani d 1 . .
N N10 0.87845(12) 0.92979(11) 0.81737(10) 0.0185(6) Uani d 1 . .
N N11 0.90236(13) 0.88290(12) 0.81292(12) 0.0251(6) Uani d 1 . .
N N12 0.96129(13) 0.88549(12) 0.83045(12) 0.0260(7) Uani d 1 . .
N N13 0.79424(12) 1.01515(11) 0.82530(10) 0.0184(6) Uani d 1 . .
N N14 0.86383(12) 1.02821(11) 0.74126(11) 0.0182(6) Uani d 1 . .
N N15 0.82675(12) 0.98755(11) 0.73422(10) 0.0167(6) Uani d 1 . .
N N16 0.81155(12) 0.97630(11) 0.68477(10) 0.0176(6) Uani d 1 . .
N N17 0.83841(12) 1.00968(11) 0.65811(11) 0.0193(6) Uani d 1 . .
N N18 0.67607(12) 1.03450(11) 0.74570(11) 0.0203(6) Uani d 1 . .
N N19 0.70844(12) 0.99327(11) 0.73745(11) 0.0186(6) Uani d 1 . .
N N20 0.69345(12) 0.97906(11) 0.68876(11) 0.0188(6) Uani d 1 . .
N N21 0.65025(12) 1.01033(11) 0.66414(11) 0.0211(6) Uani d 1 . .
N N22 0.60300(12) 0.90994(11) 0.60742(10) 0.0190(6) Uani d 1 . .
N N23 0.64588(12) 0.89017(11) 0.64458(11) 0.0191(6) Uani d 1 . .
N N24 0.62186(12) 0.86451(12) 0.67870(12) 0.0247(6) Uani d 1 . .
N N25 0.56221(12) 0.86681(12) 0.66476(11) 0.0243(6) Uani d 1 . .
N N26 0.72941(13) 0.79831(12) 0.60770(11) 0.0236(6) Uani d 1 . .
N N27 0.73978(12) 0.82504(11) 0.65197(10) 0.0196(6) Uani d 1 . .
N N28 0.76376(15) 0.79373(12) 0.69040(12) 0.0301(7) Uani d 1 . .
N N29 0.76860(16) 0.74581(12) 0.67199(12) 0.0304(7) Uani d 1 . .
N N30 0.84918(12) 0.90238(12) 0.59743(11) 0.0211(6) Uani d 1 . .
N N31 0.82797(12) 0.88601(11) 0.63810(11) 0.0187(6) Uani d 1 . .
N N32 0.86789(13) 0.85609(12) 0.66852(12) 0.0246(6) Uani d 1 . .
N N33 0.91654(13) 0.85224(12) 0.64756(12) 0.0266(7) Uani d 1 . .
N N34 0.72447(12) 0.95314(12) 0.59642(11) 0.0205(6) Uani d 1 . .
N N35 0.64569(13) 0.79255(12) 0.76311(12) 0.0268(7) Uani d 1 . .
H H35B 0.644289 0.810440 0.733436 0.032 Uiso calc 1 . .
H H35C 0.673368 0.808615 0.787768 0.032 Uiso calc 1 . .
N N36 0.88190(14) 0.78445(12) 0.76317(13) 0.0311(7) Uani d 1 . .
H H36B 0.880419 0.812398 0.784064 0.037 Uiso calc 1 . .
H H36C 0.856117 0.791043 0.733061 0.037 Uiso calc 1 . .
C C1 0.61626(14) 0.96213(13) 0.84464(12) 0.0195(7) Uani d 1 . .
C C2 0.56820(14) 0.99352(14) 0.86073(12) 0.0204(7) Uani d 1 . .
C C3 0.57101(15) 1.04780(14) 0.85999(13) 0.0224(7) Uani d 1 . .
H H3 0.605487 1.064580 0.851707 0.027 Uiso calc 1 . .
C C4 0.52421(16) 1.07772(15) 0.87116(14) 0.0268(8) Uani d 1 . .
H H4 0.526494 1.114895 0.870540 0.032 Uiso calc 1 . .
C C5 0.47382(16) 1.05329(16) 0.88331(14) 0.0297(8) Uani d 1 . .
H H5 0.441234 1.073736 0.890492 0.036 Uiso calc 1 . .
C C6 0.47103(16) 0.99914(16) 0.88496(14) 0.0281(8) Uani d 1 . .
H H6 0.436768 0.982611 0.893902 0.034 Uiso calc 1 . .
C C7 0.51796(15) 0.96864(15) 0.87366(13) 0.0229(7) Uani d 1 . .
H H7 0.515877 0.931468 0.874707 0.028 Uiso calc 1 . .
C C8 0.80033(14) 0.82073(14) 0.89758(13) 0.0205(7) Uani d 1 . .
C C9 0.81943(15) 0.79595(14) 0.94777(13) 0.0220(7) Uani d 1 . .
C C10 0.84377(16) 0.82556(15) 0.99044(14) 0.0269(8) Uani d 1 . .
H H10 0.847272 0.862496 0.987526 0.032 Uiso calc 1 . .
C C11 0.86302(17) 0.80141(16) 1.03735(14) 0.0297(8) Uani d 1 . .
H H11 0.879622 0.821912 1.066435 0.036 Uiso calc 1 . .
C C12 0.85821(17) 0.74792(16) 1.04203(14) 0.0294(8) Uani d 1 . .
H H12 0.871647 0.731461 1.074163 0.035 Uiso calc 1 . .
C C13 0.83370(18) 0.71835(16) 0.99966(15) 0.0321(9) Uani d 1 . .
H H13 0.830140 0.681445 1.002815 0.039 Uiso calc 1 . .
C C14 0.81423(17) 0.74206(15) 0.95251(15) 0.0293(8) Uani d 1 . .
H H14 0.797376 0.721452 0.923569 0.035 Uiso calc 1 . .
C C15 0.97205(15) 0.93540(14) 0.84566(13) 0.0206(7) Uani d 1 . .
C C16 1.03290(15) 0.95550(15) 0.86742(13) 0.0232(7) Uani d 1 . .
C C17 1.08101(16) 0.92040(16) 0.88275(14) 0.0270(8) Uani d 1 . .
H H17 1.074405 0.883665 0.879632 0.032 Uiso calc 1 . .
C C18 1.13812(17) 0.93985(18) 0.90245(16) 0.0370(10) Uani d 1 . .
H H18 1.170866 0.916180 0.912583 0.044 Uiso calc 1 . .
C C19 1.14842(18) 0.99319(19) 0.90767(17) 0.0405(10) Uani d 1 . .
H H19 1.187814 1.006031 0.921638 0.049 Uiso calc 1 . .
C C20 1.10103(18) 1.02764(18) 0.89243(18) 0.0412(10) Uani d 1 . .
H H20 1.107822 1.064323 0.895995 0.049 Uiso calc 1 . .
C C21 1.04357(17) 1.00893(16) 0.87193(16) 0.0323(9) Uani d 1 . .
H H21 1.011337 1.032886 0.860920 0.039 Uiso calc 1 . .
C C22 0.79369(17) 1.07116(14) 0.81602(14) 0.0264(8) Uani d 1 . .
H H22A 0.783033 1.077766 0.779200 0.040 Uiso calc 1 . .
H H22B 0.833925 1.085695 0.829656 0.040 Uiso calc 1 . .
H H22C 0.763752 1.087872 0.832926 0.040 Uiso calc 1 . .
C C23 0.80943(15) 1.00180(14) 0.88000(13) 0.0232(7) Uani d 1 . .
H H23A 0.849431 1.016029 0.894945 0.035 Uiso calc 1 . .
H H23B 0.809954 0.963609 0.883998 0.035 Uiso calc 1 . .
H H23C 0.778992 1.016896 0.897425 0.035 Uiso calc 1 . .
C C24 0.87044(14) 1.04135(13) 0.69410(13) 0.0184(7) Uani d 1 . .
C C25 0.90677(14) 1.08673(13) 0.68413(13) 0.0184(7) Uani d 1 . .
C C26 0.93104(15) 1.12008(13) 0.72404(13) 0.0207(7) Uani d 1 . .
H H26 0.923833 1.113508 0.757328 0.025 Uiso calc 1 . .
C C27 0.96558(15) 1.16271(14) 0.71565(14) 0.0235(7) Uani d 1 . .
H H27 0.982144 1.185327 0.743111 0.028 Uiso calc 1 . .
C C28 0.97604(16) 1.17244(15) 0.66709(15) 0.0284(8) Uani d 1 . .
H H28 0.999347 1.202053 0.661258 0.034 Uiso calc 1 . .
C C29 0.95277(18) 1.13933(16) 0.62717(15) 0.0333(9) Uani d 1 . .
H H29 0.960339 1.145994 0.594010 0.040 Uiso calc 1 . .
C C30 0.91817(17) 1.09614(15) 0.63557(14) 0.0282(8) Uani d 1 . .
H H30 0.902382 1.073135 0.608205 0.034 Uiso calc 1 . .
C C31 0.64054(14) 1.04421(14) 0.70026(13) 0.0217(7) Uani d 1 . .
C C32 0.59486(15) 1.08617(14) 0.69033(14) 0.0237(7) Uani d 1 . .
C C33 0.57201(16) 1.10708(14) 0.73043(16) 0.0291(8) Uani d 1 . .
H H33 0.588194 1.096473 0.764481 0.035 Uiso calc 1 . .
C C34 0.52532(17) 1.14364(15) 0.72083(18) 0.0351(10) Uani d 1 . .
H H34 0.509163 1.157565 0.748302 0.042 Uiso calc 1 . .
C C35 0.50252(17) 1.15966(16) 0.67173(19) 0.0402(11) Uani d 1 . .
H H35 0.470269 1.184292 0.665319 0.048 Uiso calc 1 . .
C C36 0.5263(2) 1.14006(17) 0.63149(18) 0.0433(11) Uani d 1 . .
H H36 0.511366 1.152142 0.597715 0.052 Uiso calc 1 . .
C C37 0.57202(18) 1.10279(16) 0.64060(16) 0.0355(9) Uani d 1 . .
H H37 0.587716 1.088625 0.612990 0.043 Uiso calc 1 . .
C C38 0.55178(14) 0.89463(13) 0.62075(12) 0.0178(7) Uani d 1 . .
C C39 0.49076(14) 0.90553(13) 0.59108(13) 0.0186(7) Uani d 1 . .
C C40 0.44038(15) 0.88391(14) 0.60693(13) 0.0224(7) Uani d 1 . .
H H40 0.445709 0.861700 0.636017 0.027 Uiso calc 1 . .
C C41 0.38281(16) 0.89509(15) 0.57996(15) 0.0274(8) Uani d 1 . .
H H41 0.348535 0.881153 0.591161 0.033 Uiso calc 1 . .
C C42 0.37463(16) 0.92630(16) 0.53694(15) 0.0318(9) Uani d 1 . .
H H42 0.334881 0.933811 0.518715 0.038 Uiso calc 1 . .
C C43 0.42458(17) 0.94672(16) 0.52033(15) 0.0313(9) Uani d 1 . .
H H43 0.419141 0.967458 0.490231 0.038 Uiso calc 1 . .
C C44 0.48232(16) 0.93674(15) 0.54779(14) 0.0249(8) Uani d 1 . .
H H44 0.516422 0.951400 0.536885 0.030 Uiso calc 1 . .
C C45 0.74726(14) 0.74971(13) 0.62146(13) 0.0192(7) Uani d 1 . .
C C46 0.74600(15) 0.70509(13) 0.58607(13) 0.0208(7) Uani d 1 . .
C C47 0.7125(2) 0.70717(16) 0.53689(15) 0.0351(9) Uani d 1 . .
H H47 0.690199 0.737956 0.525375 0.042 Uiso calc 1 . .
C C48 0.7111(2) 0.66473(17) 0.50403(16) 0.0455(12) Uani d 1 . .
H H48 0.687092 0.666204 0.470546 0.055 Uiso calc 1 . .
C C49 0.7445(2) 0.62057(16) 0.52016(15) 0.0354(9) Uani d 1 . .
H H49 0.743775 0.591558 0.497748 0.042 Uiso calc 1 . .
C C50 0.77918(17) 0.61839(15) 0.56893(16) 0.0315(9) Uani d 1 . .
H H50 0.802537 0.587982 0.579812 0.038 Uiso calc 1 . .
C C51 0.78007(16) 0.66019(15) 0.60199(15) 0.0276(8) Uani d 1 . .
H H51 0.803844 0.658387 0.635532 0.033 Uiso calc 1 . .
C C52 0.90386(15) 0.88046(13) 0.60430(13) 0.0204(7) Uani d 1 . .
C C53 0.9427(3) 0.8923(3) 0.5670(3) 0.019(2) Uani d 0.52(2) A 1
C C54 0.9259(3) 0.9295(4) 0.5288(3) 0.021(2) Uani d 0.52(2) A 1
H H54 0.887547 0.946301 0.524891 0.025 Uiso calc 0.52(2) A 1
C C55 0.9651(4) 0.9423(4) 0.49653(19) 0.027(2) Uani d 0.52(2) A 1
H H55 0.953581 0.967788 0.470493 0.032 Uiso calc 0.52(2) A 1
C C56 1.0212(4) 0.9178(4) 0.5023(3) 0.029(2) Uani d 0.52(2) A 1
H H56 1.047996 0.926523 0.480240 0.034 Uiso calc 0.52(2) A 1
C C57 1.0380(4) 0.8805(3) 0.5404(4) 0.029(2) Uani d 0.52(2) A 1
H H57 1.076378 0.863769 0.544384 0.034 Uiso calc 0.52(2) A 1
C C58 0.9988(4) 0.8678(3) 0.5727(4) 0.030(2) Uani d 0.52(2) A 1
H H58 1.010344 0.842280 0.598781 0.036 Uiso calc 0.52(2) A 1
C C53B 0.9510(3) 0.8850(4) 0.5731(3) 0.020(3) Uani d 0.48(2) A 2
C C54B 0.9369(3) 0.9145(4) 0.5286(3) 0.022(2) Uani d 0.48(2) A 2
H H54B 0.897605 0.929155 0.518458 0.027 Uiso calc 0.48(2) A 2
C C55B 0.9804(4) 0.9227(5) 0.4990(2) 0.027(3) Uani d 0.48(2) A 2
H H55B 0.970809 0.942903 0.468650 0.032 Uiso calc 0.48(2) A 2
C C56B 1.0380(4) 0.9013(5) 0.5139(3) 0.029(3) Uani d 0.48(2) A 2
H H56B 1.067720 0.906895 0.493711 0.035 Uiso calc 0.48(2) A 2
C C57B 1.0521(3) 0.8718(3) 0.5584(4) 0.032(3) Uani d 0.48(2) A 2
H H57B 1.091428 0.857139 0.568580 0.038 Uiso calc 0.48(2) A 2
C C58B 1.0086(3) 0.8636(3) 0.5880(4) 0.022(2) Uani d 0.48(2) A 2
H H58B 1.018224 0.843390 0.618389 0.027 Uiso calc 0.48(2) A 2
C C59 0.71463(17) 1.00705(15) 0.57857(14) 0.0274(8) Uani d 1 . .
H H59A 0.734067 1.012550 0.549249 0.041 Uiso calc 1 . .
H H59B 0.732159 1.031147 0.606118 0.041 Uiso calc 1 . .
H H59C 0.671039 1.013698 0.568363 0.041 Uiso calc 1 . .
C C60 0.71215(16) 0.91489(15) 0.55483(13) 0.0248(8) Uani d 1 . .
H H60A 0.670427 0.919182 0.536036 0.037 Uiso calc 1 . .
H H60B 0.717506 0.879371 0.568976 0.037 Uiso calc 1 . .
H H60C 0.740281 0.920507 0.531638 0.037 Uiso calc 1 . .
C C61 0.58513(17) 0.79503(16) 0.77741(16) 0.0328(9) Uani d 1 . .
H H61A 0.554712 0.779433 0.750158 0.049 Uiso calc 1 . .
H H61B 0.574552 0.831696 0.782251 0.049 Uiso calc 1 . .
H H61C 0.586231 0.775604 0.809221 0.049 Uiso calc 1 . .
C C62 0.66572(18) 0.73832(16) 0.75659(18) 0.0370(10) Uani d 1 . .
H H62A 0.668548 0.719123 0.788751 0.056 Uiso calc 1 . .
H H62B 0.705518 0.738896 0.746953 0.056 Uiso calc 1 . .
H H62C 0.636391 0.720926 0.729742 0.056 Uiso calc 1 . .
C C63 0.8606(2) 0.73747(17) 0.7866(2) 0.0443(11) Uani d 1 . .
H H63A 0.859754 0.707533 0.763499 0.066 Uiso calc 1 . .
H H63B 0.819812 0.743784 0.792929 0.066 Uiso calc 1 . .
H H63C 0.888240 0.729879 0.819022 0.066 Uiso calc 1 . .
C C64 0.94420(19) 0.77971(17) 0.75350(17) 0.0371(9) Uani d 1 . .
H H64A 0.972817 0.775694 0.786045 0.056 Uiso calc 1 . .
H H64B 0.954343 0.811300 0.736076 0.056 Uiso calc 1 . .
H H64C 0.946674 0.748989 0.731984 0.056 Uiso calc 1 . .
Ta Ta1A 0.26714(2) 0.72176(2) 0.71402(2) 0.01344(3) Uani d 1 . .
Ta Ta2A 0.29513(2) 0.74260(2) 0.85171(2) 0.01326(3) Uani d 1 . .
O O1A 0.27922(9) 0.75693(8) 0.77928(8) 0.0142(4) Uani d 1 . .
N N1A 0.13400(12) 0.70670(11) 0.65006(10) 0.0184(6) Uani d 1 . .
N N2A 0.16996(12) 0.73609(11) 0.68461(11) 0.0199(6) Uani d 1 . .
N N3A 0.14053(13) 0.77740(12) 0.69751(12) 0.0275(7) Uani d 1 . .
N N4A 0.08356(13) 0.77494(13) 0.67209(13) 0.0303(7) Uani d 1 . .
N N5A 0.23949(12) 0.81042(11) 0.62773(10) 0.0194(6) Uani d 1 . .
N N6A 0.25839(12) 0.79982(11) 0.67745(10) 0.0192(6) Uani d 1 . .
N N7A 0.26897(14) 0.84346(12) 0.70444(12) 0.0278(7) Uani d 1 . .
N N8A 0.25557(15) 0.88409(12) 0.67244(12) 0.0288(7) Uani d 1 . .
N N9A 0.38677(12) 0.70156(11) 0.66938(10) 0.0175(6) Uani d 1 . .
N N10A 0.35469(12) 0.73677(11) 0.69102(10) 0.0168(6) Uani d 1 . .
N N11A 0.38599(13) 0.78081(11) 0.70247(12) 0.0241(6) Uani d 1 . .
N N12A 0.43915(13) 0.77517(12) 0.68886(12) 0.0248(6) Uani d 1 . .
N N13A 0.25854(12) 0.65860(10) 0.67350(10) 0.0162(5) Uani d 1 . .
N N18A 0.17617(12) 0.63601(11) 0.75149(10) 0.0180(6) Uani d 1 . .
N N19A 0.21718(11) 0.67334(11) 0.76438(10) 0.0164(5) Uani d 1 . .
N N20A 0.22933(12) 0.67997(10) 0.81466(10) 0.0167(6) Uani d 1 . .
N N21A 0.19661(12) 0.64639(11) 0.83615(11) 0.0192(6) Uani d 1 . .
N N14A 0.36445(12) 0.63040(10) 0.75573(10) 0.0170(6) Uani d 1 . .
N N15A 0.33665(11) 0.67364(10) 0.76658(10) 0.0153(5) Uani d 1 . .
N N16A 0.34704(12) 0.68041(10) 0.81706(10) 0.0166(5) Uani d 1 . .
N N17A 0.38166(12) 0.64206(11) 0.84009(10) 0.0182(6) Uani d 1 . .
N N22A 0.18552(12) 0.73668(11) 0.90947(10) 0.0186(6) Uani d 1 . .
N N23A 0.20570(12) 0.75949(11) 0.87101(10) 0.0177(6) Uani d 1 . .
N N24A 0.16173(13) 0.78632(13) 0.84101(13) 0.0298(7) Uani d 1 . .
N N25A 0.11198(13) 0.78163(13) 0.86037(13) 0.0307(7) Uani d 1 . .
N N26A 0.32430(12) 0.85444(11) 0.90694(10) 0.0196(6) Uani d 1 . .
N N27A 0.29329(12) 0.82800(11) 0.86626(10) 0.0180(6) Uani d 1 . .
N N28A 0.26022(13) 0.86109(12) 0.83374(11) 0.0251(6) Uani d 1 . .
N N29A 0.26961(13) 0.90938(11) 0.85203(12) 0.0248(6) Uani d 1 . .
N N30A 0.43523(12) 0.75290(11) 0.90586(10) 0.0174(6) Uani d 1 . .
N N31A 0.39034(11) 0.76951(10) 0.86839(10) 0.0155(5) Uani d 1 . .
N N32A 0.40948(12) 0.80781(12) 0.84174(11) 0.0226(6) Uani d 1 . .
N N33A 0.46722(12) 0.81703(12) 0.86116(11) 0.0236(6) Uani d 1 . .
N N34A 0.30935(12) 0.69495(11) 0.90885(10) 0.0171(6) Uani d 1 . .
N N35A 0.14406(13) 0.86915(11) 0.76003(11) 0.0231(6) Uani d 1 . .
H H35D 0.154847 0.846480 0.737079 0.028 Uiso calc 1 . .
H H35E 0.165763 0.860689 0.791452 0.028 Uiso calc 1 . .
N N36A 0.38820(13) 0.88081(12) 0.76051(12) 0.0259(7) Uani d 1 . .
H H36D 0.365967 0.863438 0.733412 0.031 Uiso calc 1 . .
H H36E 0.388013 0.861240 0.788963 0.031 Uiso calc 1 . .
C C1A 0.08082(15) 0.73124(13) 0.64343(13) 0.0202(7) Uani d 1 . .
C C2A 0.02598(15) 0.71488(13) 0.60712(13) 0.0206(7) Uani d 1 . .
C C3A 0.02972(16) 0.68132(14) 0.56685(13) 0.0237(7) Uani d 1 . .
H H3A 0.067878 0.667574 0.563286 0.028 Uiso calc 1 . .
C C4A -0.02221(17) 0.66786(15) 0.53183(14) 0.0281(8) Uani d 1 . .
H H4A -0.019619 0.645068 0.504224 0.034 Uiso calc 1 . .
C C5A -0.07799(17) 0.68786(15) 0.53732(15) 0.0308(9) Uani d 1 . .
H H5A -0.113588 0.678452 0.513546 0.037 Uiso calc 1 . .
C C6A -0.08192(16) 0.72116(15) 0.57696(16) 0.0326(9) Uani d 1 . .
H H6A -0.120201 0.734810 0.580292 0.039 Uiso calc 1 . .
C C7A -0.03028(16) 0.73500(15) 0.61219(15) 0.0270(8) Uani d 1 . .
H H7A -0.033190 0.758006 0.639561 0.032 Uiso calc 1 . .
C C8A 0.23703(15) 0.86233(14) 0.62615(13) 0.0210(7) Uani d 1 . .
C C9A 0.21752(15) 0.89393(14) 0.57955(14) 0.0238(7) Uani d 1 . .
C C10A 0.21072(14) 0.87161(14) 0.53135(13) 0.0229(7) Uani d 1 . .
H H10A 0.219301 0.835462 0.528007 0.028 Uiso calc 1 . .
C C11A 0.19141(16) 0.90192(16) 0.48800(14) 0.0298(8) Uani d 1 . .
H H11A 0.187230 0.886509 0.455124 0.036 Uiso calc 1 . .
C C12A 0.17826(18) 0.95440(17) 0.49252(15) 0.0342(9) Uani d 1 . .
H H12A 0.164128 0.974883 0.462865 0.041 Uiso calc 1 . .
C C13A 0.1858(2) 0.97693(17) 0.54033(16) 0.0405(10) Uani d 1 . .
H H13A 0.177471 1.013174 0.543428 0.049 Uiso calc 1 . .
C C14A 0.2053(2) 0.94704(16) 0.58403(16) 0.0357(9) Uani d 1 . .
H H14A 0.210396 0.962811 0.616810 0.043 Uiso calc 1 . .
C C15A 0.43839(14) 0.72680(13) 0.66868(12) 0.0183(7) Uani d 1 . .
C C16A 0.48935(15) 0.70549(14) 0.64756(12) 0.0205(7) Uani d 1 . .
C C17A 0.53079(16) 0.74017(15) 0.63326(15) 0.0279(8) Uani d 1 . .
H H17A 0.526119 0.776843 0.637310 0.033 Uiso calc 1 . .
C C18A 0.57896(17) 0.72121(16) 0.61308(16) 0.0319(9) Uani d 1 . .
H H18A 0.607160 0.744969 0.603379 0.038 Uiso calc 1 . .
C C19A 0.58592(17) 0.66808(16) 0.60711(15) 0.0316(9) Uani d 1 . .
H H19A 0.618737 0.655231 0.593108 0.038 Uiso calc 1 . .
C C20A 0.54523(19) 0.63356(17) 0.62148(17) 0.0375(10) Uani d 1 . .
H H20A 0.550157 0.596920 0.617404 0.045 Uiso calc 1 . .
C C21A 0.49685(17) 0.65217(15) 0.64197(15) 0.0295(8) Uani d 1 . .
H H21A 0.469109 0.628226 0.652070 0.035 Uiso calc 1 . .
C C22A 0.25478(16) 0.60210(13) 0.67613(13) 0.0228(7) Uani d 1 . .
H H22D 0.263403 0.590988 0.711948 0.034 Uiso calc 1 . .
H H22E 0.284448 0.586328 0.658299 0.034 Uiso calc 1 . .
H H22F 0.213940 0.590686 0.659922 0.034 Uiso calc 1 . .
C C23A 0.25146(15) 0.67814(14) 0.62072(12) 0.0209(7) Uani d 1 . .
H H23D 0.284994 0.665252 0.605634 0.031 Uiso calc 1 . .
H H23E 0.251723 0.716551 0.620919 0.031 Uiso calc 1 . .
H H23F 0.212962 0.665587 0.600516 0.031 Uiso calc 1 . .
C C31A 0.16464(14) 0.61984(13) 0.79628(13) 0.0186(7) Uani d 1 . .
C C32A 0.12045(15) 0.57897(13) 0.80175(13) 0.0202(7) Uani d 1 . .
C C33A 0.08205(15) 0.55939(13) 0.75887(14) 0.0225(7) Uani d 1 . .
H H33A 0.086103 0.570649 0.725816 0.027 Uiso calc 1 . .
C C34A 0.03751(16) 0.52318(14) 0.76432(15) 0.0260(8) Uani d 1 . .
H H34A 0.011033 0.509769 0.734975 0.031 Uiso calc 1 . .
C C35A 0.03181(16) 0.50673(14) 0.81247(16) 0.0283(8) Uani d 1 . .
H H35A 0.000916 0.482483 0.816103 0.034 Uiso calc 1 . .
C C36A 0.07049(19) 0.52521(16) 0.85504(16) 0.0355(9) Uani d 1 . .
H H36A 0.067049 0.512993 0.887937 0.043 Uiso calc 1 . .
C C37A 0.11467(18) 0.56177(16) 0.85006(15) 0.0330(9) Uani d 1 . .
H H37A 0.140934 0.575053 0.879585 0.040 Uiso calc 1 . .
C C24A 0.39164(14) 0.61164(13) 0.80118(12) 0.0177(7) Uani d 1 . .
C C25A 0.42659(15) 0.56266(13) 0.80780(13) 0.0197(7) Uani d 1 . .
C C30A 0.4372(2) 0.53736(15) 0.85475(15) 0.0341(9) Uani d 1 . .
H H30A 0.421512 0.551642 0.882339 0.041 Uiso calc 1 . .
C C29A 0.4705(2) 0.49138(16) 0.86147(15) 0.0398(10) Uani d 1 . .
H H29A 0.477236 0.473901 0.893491 0.048 Uiso calc 1 . .
C C28A 0.49391(17) 0.47089(14) 0.82141(15) 0.0296(8) Uani d 1 . .
H H28A 0.517831 0.439945 0.826238 0.036 Uiso calc 1 . .
C C27A 0.48240(15) 0.49559(14) 0.77435(14) 0.0242(7) Uani d 1 . .
H H27A 0.497901 0.481094 0.746775 0.029 Uiso calc 1 . .
C C26A 0.44857(14) 0.54115(13) 0.76712(13) 0.0205(7) Uani d 1 . .
H H26A 0.440368 0.557690 0.734627 0.025 Uiso calc 1 . .
C C38A 0.12797(15) 0.75121(13) 0.90228(13) 0.0192(7) Uani d 1 . .
C C39A 0.08618(15) 0.73592(14) 0.93581(13) 0.0222(7) Uani d 1 . .
C C40A 0.03213(17) 0.76313(16) 0.93421(16) 0.0303(8) Uani d 1 . .
H H40A 0.021798 0.791631 0.911249 0.036 Uiso calc 1 . .
C C41A -0.00674(18) 0.74835(18) 0.96645(18) 0.0393(10) Uani d 1 . .
H H41A -0.043615 0.766801 0.965420 0.047 Uiso calc 1 . .
C C42A 0.00833(19) 0.70690(19) 0.99990(16) 0.0393(10) Uani d 1 . .
H H42A -0.018244 0.696943 1.021793 0.047 Uiso calc 1 . .
C C43A 0.06179(18) 0.67998(18) 1.00159(15) 0.0355(9) Uani d 1 . .
H H43A 0.071860 0.651434 1.024541 0.043 Uiso calc 1 . .
C C44A 0.10100(16) 0.69446(15) 0.96983(14) 0.0267(8) Uani d 1 . .
H H44A 0.137981 0.676028 0.971340 0.032 Uiso calc 1 . .
C C45A 0.30932(14) 0.90431(13) 0.89672(12) 0.0169(6) Uani d 1 . .
C C46A 0.33240(14) 0.94901(13) 0.92958(13) 0.0190(7) Uani d 1 . .
C C51A 0.31297(16) 0.99956(14) 0.91548(14) 0.0256(8) Uani d 1 . .
H H51A 0.284160 1.005199 0.884822 0.031 Uiso calc 1 . .
C C50A 0.33554(19) 1.04177(15) 0.94603(16) 0.0333(9) Uani d 1 . .
H H50A 0.321667 1.076146 0.936267 0.040 Uiso calc 1 . .
C C49A 0.37789(19) 1.03455(15) 0.99045(15) 0.0333(9) Uani d 1 . .
H H49A 0.393391 1.063665 1.011123 0.040 Uiso calc 1 . .
C C48A 0.39740(19) 0.98431(16) 1.00437(15) 0.0334(9) Uani d 1 . .
H H48A 0.426540 0.978875 1.034872 0.040 Uiso calc 1 . .
C C47A 0.37489(17) 0.94183(14) 0.97430(14) 0.0257(8) Uani d 1 . .
H H47A 0.388641 0.907488 0.984359 0.031 Uiso calc 1 . .
C C52A 0.48212(15) 0.78308(13) 0.90026(12) 0.0181(7) Uani d 1 . .
C C53A 0.54360(14) 0.78027(13) 0.93194(13) 0.0199(7) Uani d 1 . .
C C58A 0.58885(16) 0.81337(15) 0.92083(14) 0.0268(8) Uani d 1 . .
H H58A 0.579671 0.837497 0.893297 0.032 Uiso calc 1 . .
C C57A 0.64684(17) 0.81102(17) 0.94981(16) 0.0343(9) Uani d 1 . .
H H57A 0.677356 0.833570 0.942030 0.041 Uiso calc 1 . .
C C56A 0.66094(16) 0.77606(17) 0.99014(15) 0.0329(9) Uani d 1 . .
H H56A 0.700987 0.774418 1.009752 0.040 Uiso calc 1 . .
C C55A 0.61601(17) 0.74341(16) 1.00168(15) 0.0300(8) Uani d 1 . .
H H55A 0.625272 0.719757 1.029597 0.036 Uiso calc 1 . .
C C54A 0.55746(16) 0.74526(14) 0.97245(14) 0.0245(8) Uani d 1 . .
H H54A 0.527028 0.722595 0.980210 0.029 Uiso calc 1 . .
C C59A 0.31041(17) 0.64000(14) 0.92362(14) 0.0250(8) Uani d 1 . .
H H59D 0.350514 0.631164 0.943588 0.037 Uiso calc 1 . .
H H59E 0.301788 0.618065 0.892924 0.037 Uiso calc 1 . .
H H59F 0.279657 0.633769 0.944280 0.037 Uiso calc 1 . .
C C60A 0.32171(15) 0.73029(13) 0.95311(12) 0.0200(7) Uani d 1 . .
H H60D 0.291769 0.724323 0.974610 0.030 Uiso calc 1 . .
H H60E 0.319186 0.766742 0.941294 0.030 Uiso calc 1 . .
H H60F 0.362430 0.723389 0.972948 0.030 Uiso calc 1 . .
C C61A 0.07900(16) 0.86250(15) 0.76007(14) 0.0276(8) Uani d 1 . .
H H61D 0.066119 0.889048 0.782209 0.041 Uiso calc 1 . .
H H61E 0.071987 0.827473 0.772804 0.041 Uiso calc 1 . .
H H61F 0.055674 0.866563 0.725221 0.041 Uiso calc 1 . .
C C62A 0.16001(17) 0.92300(16) 0.74715(18) 0.0378(10) Uani d 1 . .
H H62D 0.135590 0.932971 0.713970 0.057 Uiso calc 1 . .
H H62E 0.203086 0.924437 0.745512 0.057 Uiso calc 1 . .
H H62F 0.151936 0.947298 0.773421 0.057 Uiso calc 1 . .
C C63A 0.35920(18) 0.93188(17) 0.76607(17) 0.0361(9) Uani d 1 . .
H H63D 0.383836 0.951506 0.794253 0.054 Uiso calc 1 . .
H H63E 0.318693 0.926070 0.773309 0.054 Uiso calc 1 . .
H H63F 0.355828 0.951920 0.734344 0.054 Uiso calc 1 . .
C C64A 0.45147(16) 0.88582(15) 0.75288(15) 0.0277(8) Uani d 1 . .
H H64D 0.452140 0.907292 0.722588 0.042 Uiso calc 1 . .
H H64E 0.467745 0.850938 0.748128 0.042 Uiso calc 1 . .
H H64F 0.476311 0.902523 0.782898 0.042 Uiso calc 1 . .
C C1S 1.0077(4) 1.1023(2) 1.0167(4) 0.065(3) Uiso d 0.5 B -1
H H1SA 0.967672 1.118836 1.008921 0.098 Uiso calc 0.5 B -1
H H1SB 1.025923 1.107962 1.052736 0.098 Uiso calc 0.5 B -1
H H1SC 1.033730 1.117785 0.995226 0.098 Uiso calc 0.5 B -1
C C2S 1.0013(3) 1.0443(2) 1.0062(3) 0.073(3) Uiso d 0.5 B -1
C C3S 0.9442(3) 1.0215(3) 0.9891(3) 0.060(3) Uiso d 0.5 B -1
H H3S 0.909175 1.043135 0.983254 0.072 Uiso calc 0.5 B -1
C C4S 0.9381(4) 0.9676(3) 0.9804(4) 0.077(4) Uiso d 0.5 B -1
H H4S 0.899009 0.952906 0.968850 0.093 Uiso calc 0.5 B -1
C C5S 0.9891(5) 0.9354(2) 0.9888(4) 0.096(5) Uiso d 0.5 B -1
H H5S 0.985033 0.898684 0.982984 0.115 Uiso calc 0.5 B -1
C C6S 1.0463(5) 0.9575(3) 1.0057(5) 0.103(5) Uiso d 0.5 B -1
H H6S 1.081330 0.935763 1.011393 0.124 Uiso calc 0.5 B -1
C C7S 1.0522(3) 1.0114(3) 1.0143(4) 0.105(5) Uiso d 0.5 B -1
H H7S 1.091347 1.025998 1.025764 0.127 Uiso calc 0.5 B -1

loop_
_atom_site_aniso_label
_atom_site_aniso_U_11
_atom_site_aniso_U_22
_atom_site_aniso_U_33
_atom_site_aniso_U_12
_atom_site_aniso_U_13
_atom_site_aniso_U_23
Ta1 0.01097(6) 0.01775(7) 0.01564(6) 0.00017(5) 0.00330(5) 0.00109(5)
Ta2 0.01086(6) 0.01959(7) 0.01530(7) -0.00063(5) 0.00306(5) 0.00148(5)
O1 0.0135(10) 0.0175(11) 0.0151(11) -0.0009(8) 0.0035(8) 0.0003(9)
N1 0.0151(13) 0.0231(15) 0.0205(14) 0.0003(11) 0.0057(11) -0.0015(12)
N2 0.0168(13) 0.0202(15) 0.0193(14) -0.0017(11) 0.0058(11) -0.0011(11)
N3 0.0198(15) 0.0264(17) 0.0386(18) -0.0044(12) 0.0114(13) -0.0051(14)
N4 0.0201(15) 0.0281(17) 0.0428(19) -0.0041(12) 0.0147(14) -0.0086(14)
N5 0.0173(14) 0.0271(16) 0.0188(14) 0.0026(11) 0.0019(11) 0.0047(12)
N6 0.0164(13) 0.0197(14) 0.0176(14) -0.0006(11) 0.0027(11) 0.0005(11)
N7 0.0241(15) 0.0248(16) 0.0234(15) 0.0007(12) 0.0037(12) 0.0029(12)
N8 0.0267(16) 0.0268(16) 0.0216(15) 0.0012(13) 0.0008(12) 0.0072(13)
N9 0.0152(13) 0.0234(15) 0.0199(14) -0.0011(11) 0.0022(11) 0.0014(12)
N10 0.0171(13) 0.0199(14) 0.0186(14) 0.0010(11) 0.0037(11) 0.0020(11)
N11 0.0154(14) 0.0258(16) 0.0327(17) 0.0018(12) 0.0018(12) -0.0040(13)
N12 0.0174(14) 0.0268(17) 0.0337(17) 0.0028(12) 0.0044(12) -0.0038(13)
N13 0.0149(13) 0.0203(15) 0.0204(14) -0.0026(11) 0.0043(11) -0.0063(11)
N14 0.0128(13) 0.0203(15) 0.0216(14) -0.0023(11) 0.0036(11) 0.0022(11)
N15 0.0139(13) 0.0191(14) 0.0174(13) -0.0014(10) 0.0033(10) -0.0015(11)
N16 0.0134(13) 0.0206(15) 0.0201(14) 0.0013(11) 0.0066(11) 0.0014(11)
N17 0.0142(13) 0.0220(15) 0.0222(14) -0.0008(11) 0.0045(11) 0.0051(12)
N18 0.0162(13) 0.0191(14) 0.0259(15) 0.0033(11) 0.0052(11) 0.0043(12)
N19 0.0126(13) 0.0216(15) 0.0214(14) 0.0037(11) 0.0033(11) -0.0022(11)
N20 0.0125(13) 0.0212(15) 0.0219(14) 0.0010(11) 0.0011(11) 0.0043(12)
N21 0.0140(13) 0.0218(15) 0.0265(15) 0.0019(11) 0.0012(11) 0.0031(12)
N22 0.0133(13) 0.0258(15) 0.0171(14) -0.0004(11) 0.0013(11) -0.0002(11)
N23 0.0115(13) 0.0228(15) 0.0228(14) 0.0004(11) 0.0030(11) 0.0009(12)
N24 0.0147(14) 0.0298(17) 0.0291(16) -0.0019(12) 0.0033(12) 0.0092(13)
N25 0.0136(14) 0.0312(17) 0.0277(16) -0.0017(12) 0.0028(12) 0.0065(13)
N26 0.0188(14) 0.0263(16) 0.0248(15) 0.0036(12) 0.0025(12) -0.0033(13)
N27 0.0166(13) 0.0242(15) 0.0192(14) -0.0029(11) 0.0064(11) -0.0010(12)
N28 0.0402(19) 0.0256(17) 0.0244(16) -0.0065(14) 0.0060(14) -0.0008(13)
N29 0.0423(19) 0.0212(16) 0.0273(17) -0.0046(14) 0.0058(14) 0.0007(13)
N30 0.0179(14) 0.0274(16) 0.0197(14) -0.0029(12) 0.0080(11) -0.0010(12)
N31 0.0137(13) 0.0224(15) 0.0209(14) -0.0002(11) 0.0060(11) 0.0005(12)
N32 0.0196(14) 0.0227(16) 0.0331(17) 0.0035(12) 0.0090(13) 0.0070(13)
N33 0.0206(15) 0.0235(16) 0.0385(18) 0.0044(12) 0.0126(13) 0.0034(14)
N34 0.0147(13) 0.0284(16) 0.0184(14) -0.0005(11) 0.0032(11) 0.0055(12)
N35 0.0210(15) 0.0283(17) 0.0289(16) -0.0055(12) -0.0001(12) 0.0079(13)
N36 0.0291(17) 0.0228(17) 0.0376(19) 0.0039(13) -0.0026(14) -0.0030(14)
C1 0.0163(16) 0.0241(18) 0.0182(16) -0.0012(13) 0.0039(13) -0.0012(13)
C2 0.0153(16) 0.0310(19) 0.0148(16) -0.0009(13) 0.0024(12) -0.0039(14)
C3 0.0187(16) 0.0299(19) 0.0191(17) -0.0004(14) 0.0050(13) -0.0017(14)
C4 0.0264(19) 0.028(2) 0.0258(19) 0.0044(15) 0.0050(15) -0.0045(15)
C5 0.0206(18) 0.043(2) 0.0267(19) 0.0072(16) 0.0060(15) -0.0098(17)
C6 0.0183(17) 0.043(2) 0.0243(18) -0.0039(15) 0.0075(14) -0.0080(16)
C7 0.0174(16) 0.032(2) 0.0205(17) -0.0055(14) 0.0060(13) -0.0046(15)
C8 0.0156(16) 0.0246(18) 0.0223(17) 0.0014(13) 0.0063(13) 0.0018(14)
C9 0.0170(16) 0.0275(19) 0.0227(17) 0.0014(13) 0.0069(13) 0.0034(14)
C10 0.0284(19) 0.029(2) 0.0243(19) 0.0020(15) 0.0067(15) 0.0038(15)
C11 0.032(2) 0.039(2) 0.0181(18) 0.0048(17) 0.0043(15) 0.0019(16)
C12 0.0283(19) 0.040(2) 0.0199(18) 0.0065(16) 0.0050(15) 0.0110(16)
C13 0.034(2) 0.029(2) 0.033(2) 0.0008(16) 0.0035(17) 0.0119(17)
C14 0.029(2) 0.031(2) 0.0257(19) -0.0025(16) 0.0005(15) 0.0042(16)
C15 0.0161(16) 0.0258(19) 0.0202(17) 0.0013(13) 0.0044(13) 0.0030(14)
C16 0.0180(17) 0.033(2) 0.0193(17) 0.0009(14) 0.0049(13) 0.0025(15)
C17 0.0190(17) 0.032(2) 0.0288(19) 0.0016(15) 0.0024(14) 0.0028(16)
C18 0.0157(18) 0.054(3) 0.038(2) 0.0057(17) -0.0014(16) 0.009(2)
C19 0.0187(19) 0.058(3) 0.042(2) -0.0070(18) -0.0017(17) 0.005(2)
C20 0.027(2) 0.037(2) 0.057(3) -0.0079(18) 0.0011(19) -0.001(2)
C21 0.0210(18) 0.033(2) 0.041(2) 0.0008(15) 0.0014(16) 0.0032(18)
C22 0.0270(19) 0.0230(19) 0.030(2) -0.0012(15) 0.0073(15) -0.0023(15)
C23 0.0207(17) 0.0268(19) 0.0224(18) -0.0009(14) 0.0049(14) -0.0057(15)
C24 0.0117(15) 0.0208(17) 0.0227(17) 0.0015(12) 0.0033(13) 0.0012(13)
C25 0.0107(14) 0.0188(17) 0.0252(17) 0.0005(12) 0.0023(13) 0.0041(13)
C26 0.0226(17) 0.0206(17) 0.0208(17) 0.0016(13) 0.0085(14) 0.0019(14)
C27 0.0213(17) 0.0188(17) 0.0303(19) 0.0002(13) 0.0047(14) -0.0010(14)
C28 0.0258(19) 0.0247(19) 0.036(2) -0.0051(15) 0.0094(16) 0.0087(16)
C29 0.038(2) 0.038(2) 0.0243(19) -0.0088(18) 0.0079(17) 0.0085(17)
C30 0.0273(19) 0.032(2) 0.0243(19) -0.0054(15) 0.0026(15) 0.0024(16)
C31 0.0129(15) 0.0247(18) 0.0265(18) -0.0007(13) 0.0016(13) 0.0033(14)
C32 0.0146(16) 0.0203(18) 0.035(2) -0.0022(13) 0.0023(14) 0.0037(15)
C33 0.0232(18) 0.0223(19) 0.044(2) 0.0000(14) 0.0115(16) 0.0077(17)
C34 0.0258(19) 0.022(2) 0.063(3) -0.0015(15) 0.0213(19) 0.0016(19)
C35 0.0189(19) 0.027(2) 0.070(3) 0.0054(15) -0.0027(19) 0.002(2)
C36 0.040(2) 0.036(2) 0.045(3) 0.0147(19) -0.011(2) -0.001(2)
C37 0.032(2) 0.035(2) 0.036(2) 0.0088(17) -0.0013(17) -0.0007(18)
C38 0.0141(15) 0.0203(17) 0.0194(16) -0.0011(12) 0.0042(12) -0.0041(13)
C39 0.0150(15) 0.0205(17) 0.0202(16) -0.0001(13) 0.0037(13) -0.0036(13)
C40 0.0174(16) 0.0264(19) 0.0235(17) -0.0017(13) 0.0044(13) -0.0011(14)
C41 0.0151(16) 0.033(2) 0.034(2) -0.0046(14) 0.0066(15) -0.0013(16)
C42 0.0154(17) 0.038(2) 0.038(2) -0.0034(15) -0.0052(15) 0.0055(18)
C43 0.0248(19) 0.039(2) 0.028(2) 0.0001(16) 0.0008(15) 0.0110(17)
C44 0.0183(17) 0.031(2) 0.0251(18) -0.0026(14) 0.0044(14) 0.0025(15)
C45 0.0156(15) 0.0214(18) 0.0219(17) -0.0039(13) 0.0068(13) 0.0001(13)
C46 0.0214(17) 0.0205(17) 0.0228(17) -0.0037(13) 0.0095(14) 0.0003(14)
C47 0.048(2) 0.026(2) 0.029(2) 0.0104(18) 0.0011(18) 0.0016(16)
C48 0.077(3) 0.034(2) 0.021(2) 0.009(2) -0.001(2) -0.0020(17)
C49 0.055(3) 0.025(2) 0.029(2) 0.0017(18) 0.0143(19) -0.0052(16)
C50 0.028(2) 0.023(2) 0.044(2) 0.0058(15) 0.0086(17) 0.0022(17)
C51 0.0235(18) 0.027(2) 0.031(2) -0.0007(15) 0.0021(15) 0.0039(16)
C52 0.0171(15) 0.0195(16) 0.0260(17) -0.0030(12) 0.0073(13) -0.0052(13)
C53 0.016(3) 0.020(4) 0.022(4) 0.000(3) 0.008(3) -0.008(3)
C54 0.016(3) 0.030(4) 0.019(3) 0.003(3) 0.008(2) -0.005(3)
C55 0.025(4) 0.034(4) 0.023(3) -0.002(3) 0.008(3) -0.005(3)
C56 0.022(4) 0.035(4) 0.032(4) 0.002(3) 0.015(3) -0.007(3)
C57 0.018(3) 0.030(4) 0.041(4) 0.003(3) 0.012(3) -0.006(3)
C58 0.025(4) 0.027(4) 0.038(4) 0.002(3) 0.005(3) 0.001(3)
C53B 0.017(4) 0.020(4) 0.023(4) -0.004(3) 0.005(3) -0.005(3)
C54B 0.015(3) 0.026(4) 0.026(4) 0.004(3) 0.005(3) -0.007(3)
C55B 0.026(4) 0.033(4) 0.022(3) -0.001(3) 0.007(3) -0.002(3)
C56B 0.022(4) 0.037(4) 0.030(4) 0.000(3) 0.009(3) -0.006(3)
C57B 0.020(4) 0.041(4) 0.035(4) 0.003(3) 0.004(3) -0.005(3)
C58B 0.017(3) 0.024(4) 0.027(4) 0.002(3) 0.007(3) -0.006(3)
C59 0.0250(18) 0.034(2) 0.0232(18) -0.0006(15) 0.0053(15) 0.0121(16)
C60 0.0232(18) 0.036(2) 0.0162(17) -0.0011(15) 0.0054(14) 0.0038(15)
C61 0.0253(19) 0.029(2) 0.045(2) -0.0055(16) 0.0090(17) -0.0051(18)
C62 0.029(2) 0.033(2) 0.053(3) -0.0013(17) 0.0161(19) 0.0060(19)
C63 0.037(2) 0.036(2) 0.065(3) 0.0051(19) 0.022(2) 0.007(2)
C64 0.037(2) 0.032(2) 0.042(2) 0.0052(18) 0.0095(19) 0.0071(18)
Ta1A 0.01206(6) 0.01466(7) 0.01334(6) 0.00030(5) 0.00184(5) 0.00029(5)
Ta2A 0.01178(6) 0.01450(7) 0.01351(6) 0.00023(5) 0.00254(5) -0.00019(5)
O1A 0.0135(10) 0.0173(11) 0.0117(10) -0.0019(8) 0.0021(8) -0.0012(9)
N1A 0.0155(13) 0.0216(15) 0.0176(14) -0.0024(11) 0.0021(11) 0.0005(11)
N2A 0.0170(14) 0.0193(15) 0.0205(14) 0.0005(11) -0.0032(11) -0.0050(11)
N3A 0.0180(15) 0.0305(17) 0.0321(17) 0.0008(12) 0.0001(13) -0.0079(14)
N4A 0.0174(15) 0.0339(18) 0.0365(18) 0.0043(13) -0.0020(13) -0.0088(14)
N5A 0.0185(14) 0.0214(15) 0.0180(14) 0.0000(11) 0.0032(11) 0.0026(11)
N6A 0.0192(14) 0.0190(15) 0.0191(14) 0.0000(11) 0.0035(11) 0.0006(11)
N7A 0.0304(17) 0.0234(16) 0.0275(16) -0.0005(13) 0.0005(13) 0.0012(13)
N8A 0.0364(18) 0.0215(16) 0.0265(16) 0.0008(13) 0.0010(14) 0.0045(13)
N9A 0.0152(13) 0.0203(14) 0.0179(14) -0.0003(11) 0.0050(11) -0.0009(11)
N10A 0.0185(14) 0.0170(14) 0.0155(13) -0.0013(11) 0.0054(11) -0.0001(11)
N11A 0.0216(15) 0.0221(16) 0.0311(17) -0.0046(12) 0.0108(13) -0.0064(13)
N12A 0.0196(15) 0.0255(16) 0.0319(17) -0.0062(12) 0.0114(13) -0.0048(13)
N13A 0.0139(13) 0.0176(14) 0.0168(13) -0.0009(10) 0.0026(10) -0.0039(11)
N18A 0.0156(13) 0.0184(14) 0.0202(14) -0.0013(11) 0.0040(11) -0.0002(11)
N19A 0.0125(12) 0.0182(14) 0.0182(14) -0.0013(10) 0.0027(10) -0.0001(11)
N20A 0.0147(13) 0.0164(14) 0.0191(14) -0.0012(10) 0.0033(11) 0.0011(11)
N21A 0.0185(14) 0.0177(14) 0.0233(15) -0.0029(11) 0.0087(11) 0.0007(11)
N14A 0.0167(13) 0.0164(14) 0.0185(14) 0.0030(10) 0.0053(11) 0.0012(11)
N15A 0.0140(13) 0.0168(14) 0.0155(13) 0.0010(10) 0.0039(10) -0.0017(11)
N16A 0.0132(13) 0.0172(14) 0.0196(14) 0.0014(10) 0.0039(11) -0.0003(11)
N17A 0.0168(13) 0.0165(14) 0.0203(14) 0.0029(11) 0.0015(11) 0.0014(11)
N22A 0.0161(13) 0.0229(15) 0.0174(14) -0.0014(11) 0.0049(11) -0.0014(11)
N23A 0.0162(13) 0.0185(14) 0.0194(14) -0.0001(11) 0.0056(11) 0.0019(11)
N24A 0.0187(15) 0.0352(18) 0.0380(18) 0.0060(13) 0.0113(13) 0.0153(15)
N25A 0.0183(15) 0.0373(19) 0.0398(19) 0.0058(13) 0.0137(14) 0.0154(15)
N26A 0.0212(14) 0.0185(15) 0.0192(14) -0.0009(11) 0.0047(11) -0.0029(11)
N27A 0.0151(13) 0.0207(15) 0.0174(14) 0.0014(11) 0.0012(11) 0.0028(11)
N28A 0.0241(15) 0.0215(16) 0.0262(16) 0.0012(12) -0.0035(12) 0.0008(12)
N29A 0.0249(15) 0.0187(15) 0.0290(16) 0.0019(12) 0.0009(13) -0.0014(12)
N30A 0.0150(13) 0.0186(14) 0.0185(14) 0.0015(10) 0.0031(11) -0.0022(11)
N31A 0.0129(13) 0.0157(14) 0.0171(13) 0.0007(10) 0.0012(10) 0.0000(11)
N32A 0.0169(14) 0.0264(16) 0.0246(15) -0.0022(12) 0.0040(12) 0.0064(12)
N33A 0.0145(14) 0.0273(16) 0.0284(16) -0.0036(12) 0.0023(12) 0.0034(13)
N34A 0.0170(13) 0.0174(14) 0.0163(13) 0.0022(11) 0.0021(10) 0.0022(11)
N35A 0.0195(14) 0.0224(15) 0.0263(16) 0.0060(12) 0.0019(12) -0.0018(12)
N36A 0.0268(16) 0.0245(16) 0.0250(16) -0.0057(12) 0.0020(13) 0.0035(13)
C1A 0.0157(16) 0.0198(17) 0.0243(17) -0.0002(13) 0.0022(13) -0.0005(14)
C2A 0.0180(16) 0.0194(17) 0.0230(17) -0.0026(13) 0.0006(13) 0.0055(14)
C3A 0.0218(17) 0.0223(18) 0.0261(18) -0.0044(14) 0.0025(14) 0.0043(14)
C4A 0.031(2) 0.027(2) 0.0236(18) -0.0091(15) -0.0005(15) 0.0010(15)
C5A 0.0250(19) 0.026(2) 0.034(2) -0.0092(15) -0.0127(16) 0.0083(16)
C6A 0.0163(17) 0.028(2) 0.049(2) -0.0006(15) -0.0046(16) 0.0054(18)
C7A 0.0195(17) 0.0253(19) 0.034(2) 0.0006(14) -0.0005(15) -0.0009(16)
C8A 0.0174(16) 0.0232(18) 0.0217(17) -0.0004(13) 0.0020(13) 0.0029(14)
C9A 0.0180(16) 0.0270(19) 0.0254(18) -0.0032(14) 0.0021(14) 0.0071(15)
C10A 0.0141(16) 0.0265(19) 0.0280(19) -0.0023(13) 0.0037(14) 0.0055(15)
C11A 0.0204(18) 0.045(2) 0.0234(19) -0.0051(16) 0.0031(14) 0.0065(17)
C12A 0.030(2) 0.043(2) 0.026(2) -0.0045(17) -0.0020(16) 0.0150(18)
C13A 0.052(3) 0.026(2) 0.039(2) -0.0001(19) -0.005(2) 0.0108(18)
C14A 0.050(3) 0.026(2) 0.027(2) 0.0003(18) -0.0011(18) 0.0029(16)
C15A 0.0157(15) 0.0236(18) 0.0153(15) -0.0018(13) 0.0018(12) 0.0019(13)
C16A 0.0169(16) 0.0295(19) 0.0151(16) -0.0015(13) 0.0032(13) -0.0017(14)
C17A 0.0245(18) 0.027(2) 0.034(2) -0.0002(15) 0.0101(16) 0.0001(16)
C18A 0.0206(18) 0.040(2) 0.038(2) -0.0050(16) 0.0133(16) 0.0044(18)
C19A 0.0219(18) 0.041(2) 0.036(2) 0.0058(16) 0.0146(16) 0.0040(18)
C20A 0.037(2) 0.031(2) 0.051(3) 0.0043(17) 0.022(2) 0.0018(19)
C21A 0.0254(19) 0.029(2) 0.038(2) -0.0013(15) 0.0161(16) 0.0010(17)
C22A 0.0242(18) 0.0224(18) 0.0226(17) -0.0042(14) 0.0063(14) -0.0029(14)
C23A 0.0218(17) 0.0225(18) 0.0177(16) -0.0011(13) 0.0018(13) -0.0037(13)
C31A 0.0163(16) 0.0190(17) 0.0203(16) 0.0009(13) 0.0031(13) -0.0015(13)
C32A 0.0192(16) 0.0170(17) 0.0261(18) -0.0001(13) 0.0085(14) 0.0010(14)
C33A 0.0204(17) 0.0179(17) 0.0295(19) 0.0006(13) 0.0054(14) 0.0009(14)
C34A 0.0191(17) 0.0221(18) 0.035(2) -0.0010(14) 0.0014(15) -0.0029(15)
C35A 0.0208(18) 0.0191(18) 0.048(2) -0.0050(14) 0.0136(16) 0.0018(16)
C36A 0.041(2) 0.035(2) 0.034(2) -0.0132(18) 0.0136(18) 0.0042(18)
C37A 0.037(2) 0.034(2) 0.028(2) -0.0149(17) 0.0060(17) -0.0006(17)
C24A 0.0153(15) 0.0204(17) 0.0175(16) 0.0003(12) 0.0032(12) -0.0012(13)
C25A 0.0175(16) 0.0199(17) 0.0206(17) 0.0033(13) 0.0012(13) -0.0007(13)
C30A 0.052(3) 0.028(2) 0.0219(19) 0.0158(18) 0.0056(17) -0.0024(16)
C29A 0.061(3) 0.030(2) 0.023(2) 0.019(2) -0.0030(19) 0.0030(17)
C28A 0.0253(19) 0.0195(18) 0.039(2) 0.0077(14) -0.0067(16) -0.0046(16)
C27A 0.0173(16) 0.0229(18) 0.032(2) 0.0004(13) 0.0047(14) -0.0058(15)
C26A 0.0165(16) 0.0224(18) 0.0230(17) 0.0012(13) 0.0049(13) 0.0004(14)
C38A 0.0186(16) 0.0184(17) 0.0210(17) -0.0039(13) 0.0053(13) -0.0010(13)
C39A 0.0160(16) 0.0298(19) 0.0223(17) -0.0060(14) 0.0075(13) -0.0052(15)
C40A 0.0232(18) 0.031(2) 0.039(2) -0.0012(15) 0.0127(16) 0.0012(17)
C41A 0.025(2) 0.048(3) 0.051(3) 0.0014(18) 0.0217(19) 0.001(2)
C42A 0.030(2) 0.061(3) 0.032(2) -0.006(2) 0.0177(17) 0.005(2)
C43A 0.028(2) 0.052(3) 0.028(2) -0.0056(18) 0.0070(16) 0.0097(18)
C44A 0.0180(17) 0.036(2) 0.0256(19) -0.0022(15) 0.0043(14) 0.0023(16)
C45A 0.0146(15) 0.0179(17) 0.0191(16) 0.0000(12) 0.0059(12) -0.0001(13)
C46A 0.0169(16) 0.0201(17) 0.0216(17) -0.0018(13) 0.0075(13) -0.0012(13)
C51A 0.0241(18) 0.0231(19) 0.0273(19) 0.0021(14) -0.0009(15) -0.0004(15)
C50A 0.040(2) 0.0177(19) 0.039(2) 0.0015(16) 0.0004(18) -0.0018(16)
C49A 0.045(2) 0.025(2) 0.027(2) -0.0055(17) 0.0011(17) -0.0093(16)
C48A 0.041(2) 0.032(2) 0.0241(19) -0.0028(17) -0.0016(17) -0.0008(16)
C47A 0.033(2) 0.0195(18) 0.0241(18) 0.0022(15) 0.0035(15) 0.0018(14)
C52A 0.0173(16) 0.0184(17) 0.0191(16) 0.0020(12) 0.0050(13) -0.0030(13)
C53A 0.0145(16) 0.0231(18) 0.0222(17) 0.0029(13) 0.0039(13) -0.0070(14)
C58A 0.0190(17) 0.034(2) 0.0266(19) -0.0005(15) 0.0030(14) 0.0000(16)
C57A 0.0190(18) 0.042(2) 0.042(2) -0.0050(16) 0.0040(16) -0.0070(19)
C56A 0.0148(17) 0.046(2) 0.035(2) 0.0058(16) -0.0034(15) -0.0085(18)
C55A 0.0238(19) 0.037(2) 0.027(2) 0.0098(16) 0.0015(15) -0.0023(16)
C54A 0.0187(17) 0.0268(19) 0.0279(19) 0.0044(14) 0.0043(14) -0.0049(15)
C59A 0.0297(19) 0.0217(18) 0.0236(18) 0.0002(14) 0.0054(15) 0.0047(14)
C60A 0.0247(17) 0.0223(18) 0.0129(15) -0.0017(13) 0.0039(13) 0.0012(13)
C61A 0.0210(18) 0.032(2) 0.0292(19) 0.0041(15) 0.0028(15) 0.0056(16)
C62A 0.0205(19) 0.033(2) 0.059(3) 0.0019(16) 0.0059(18) 0.009(2)
C63A 0.029(2) 0.037(2) 0.044(2) -0.0023(17) 0.0137(18) -0.0044(19)
C64A 0.0247(18) 0.0238(19) 0.034(2) -0.0031(14) 0.0037(15) -0.0020(16)

loop_
_atom_type_symbol
_atom_type_description
_atom_type_scat_dispersion_real
_atom_type_scat_dispersion_imag
_atom_type_scat_source
C C 0.0033 0.0016 'International Tables Vol C Tables 4.2.6.8 and 6.1.1.4'
H H 0.0000 0.0000 'International Tables Vol C Tables 4.2.6.8 and 6.1.1.4'
N N 0.0061 0.0033 'International Tables Vol C Tables 4.2.6.8 and 6.1.1.4'
O O 0.0106 0.0060 'International Tables Vol C Tables 4.2.6.8 and 6.1.1.4'
Ta Ta -0.7052 6.5227 'International Tables Vol C Tables 4.2.6.8 and 6.1.1.4'

loop_
_geom_angle_atom_site_label_1
_geom_angle_atom_site_label_2
_geom_angle_atom_site_label_3
_geom_angle_site_symmetry_1
_geom_angle_site_symmetry_3
_geom_angle
_geom_angle_publ_flag
O1 Ta1 N2 . . 101.48(9) ?
O1 Ta1 N6 . . 88.21(10) ?
O1 Ta1 N10 . . 100.35(10) ?
O1 Ta1 N15 . . 73.91(9) ?
O1 Ta1 N19 . . 74.19(9) ?
N2 Ta1 N10 . . 138.26(10) ?
N2 Ta1 N15 . . 145.54(10) ?
N2 Ta1 N19 . . 73.53(10) ?
N6 Ta1 N2 . . 72.55(10) ?
N6 Ta1 N10 . . 73.05(10) ?
N6 Ta1 N15 . . 139.68(10) ?
N6 Ta1 N19 . . 137.46(10) ?
N10 Ta1 N15 . . 75.06(10) ?
N10 Ta1 N19 . . 147.23(10) ?
N13 Ta1 O1 . . 150.60(11) ?
N13 Ta1 N2 . . 88.46(11) ?
N13 Ta1 N6 . . 121.19(11) ?
N13 Ta1 N10 . . 89.62(11) ?
N13 Ta1 N15 . . 82.25(11) ?
N13 Ta1 N19 . . 82.46(11) ?
N15 Ta1 N19 . . 72.39(10) ?
O1 Ta2 N16 . . 74.62(9) ?
O1 Ta2 N20 . . 73.95(9) ?
O1 Ta2 N23 . . 99.41(10) ?
O1 Ta2 N27 . . 89.39(10) ?
O1 Ta2 N31 . . 100.74(10) ?
O1 Ta2 N34 . . 151.45(11) ?
N16 Ta2 N20 . . 72.06(9) ?
N23 Ta2 N16 . . 145.21(10) ?
N23 Ta2 N20 . . 73.37(10) ?
N23 Ta2 N27 . . 74.12(10) ?
N27 Ta2 N16 . . 138.60(10) ?
N27 Ta2 N20 . . 140.16(10) ?
N31 Ta2 N16 . . 73.54(10) ?
N31 Ta2 N20 . . 145.35(10) ?
N31 Ta2 N23 . . 140.38(10) ?
N31 Ta2 N27 . . 72.37(10) ?
N34 Ta2 N16 . . 83.62(11) ?
N34 Ta2 N20 . . 81.97(11) ?
N34 Ta2 N23 . . 87.92(11) ?
N34 Ta2 N27 . . 119.12(11) ?
N34 Ta2 N31 . . 90.32(11) ?
Ta2 O1 Ta1 . . 141.47(12) ?
C1 N1 N2 . . 102.7(3) ?
N1 N2 Ta1 . . 124.0(2) ?
N3 N2 Ta1 . . 123.1(2) ?
N3 N2 N1 . . 111.5(3) ?
N4 N3 N2 . . 107.5(3) ?
N3 N4 C1 . . 105.6(3) ?
C8 N5 N6 . . 103.6(3) ?
N5 N6 Ta1 . . 125.3(2) ?
N7 N6 Ta1 . . 123.5(2) ?
N7 N6 N5 . . 111.1(3) ?
N6 N7 N8 . . 108.0(3) ?
N7 N8 C8 . . 105.3(3) ?
C15 N9 N10 . . 103.1(3) ?
N9 N10 Ta1 . . 125.4(2) ?
N11 N10 Ta1 . . 123.9(2) ?
N11 N10 N9 . . 110.8(3) ?
N12 N11 N10 . . 108.7(3) ?
N11 N12 C15 . . 105.3(3) ?
C22 N13 Ta1 . . 143.6(2) ?
C22 N13 C23 . . 112.9(3) ?
C23 N13 Ta1 . . 103.4(2) ?
N15 N14 C24 . . 104.3(3) ?
N14 N15 Ta1 . . 127.8(2) ?
N14 N15 N16 . . 110.0(3) ?
N16 N15 Ta1 . . 121.5(2) ?
N15 N16 Ta2 . . 119.6(2) ?
N15 N16 N17 . . 109.8(3) ?
N17 N16 Ta2 . . 130.4(2) ?
N16 N17 C24 . . 103.7(3) ?
N19 N18 C31 . . 104.3(3) ?
N18 N19 Ta1 . . 130.1(2) ?
N18 N19 N20 . . 109.8(3) ?
N20 N19 Ta1 . . 120.2(2) ?
N19 N20 Ta2 . . 120.8(2) ?
N21 N20 Ta2 . . 129.3(2) ?
N21 N20 N19 . . 109.9(3) ?
N20 N21 C31 . . 103.7(3) ?
C38 N22 N23 . . 103.1(3) ?
N22 N23 Ta2 . . 124.7(2) ?
N24 N23 Ta2 . . 122.5(2) ?
N24 N23 N22 . . 111.4(3) ?
N23 N24 N25 . . 108.3(3) ?
N24 N25 C38 . . 105.1(3) ?
C45 N26 N27 . . 103.8(3) ?
N26 N27 Ta2 . . 124.5(2) ?
N28 N27 Ta2 . . 122.9(2) ?
N28 N27 N26 . . 110.4(3) ?
N27 N28 N29 . . 108.5(3) ?
N28 N29 C45 . . 105.3(3) ?
C52 N30 N31 . . 103.0(3) ?
N30 N31 Ta2 . . 125.0(2) ?
N32 N31 Ta2 . . 123.0(2) ?
N32 N31 N30 . . 111.7(3) ?
N31 N32 N33 . . 107.4(3) ?
N32 N33 C52 . . 105.7(3) ?
C59 N34 Ta2 . . 142.0(2) ?
C59 N34 C60 . . 112.8(3) ?
C60 N34 Ta2 . . 105.0(2) ?
H35B N35 H35C . . 107.8 ?
C61 N35 H35B . . 109.0 ?
C61 N35 H35C . . 109.0 ?
C62 N35 H35B . . 109.0 ?
C62 N35 H35C . . 109.0 ?
C62 N35 C61 . . 112.8(3) ?
H36B N36 H36C . . 107.7 ?
C63 N36 H36B . . 108.8 ?
C63 N36 H36C . . 108.8 ?
C63 N36 C64 . . 113.9(3) ?
C64 N36 H36B . . 108.8 ?
C64 N36 H36C . . 108.8 ?
N1 C1 N4 . . 112.7(3) ?
N1 C1 C2 . . 123.4(3) ?
N4 C1 C2 . . 123.7(3) ?
C3 C2 C1 . . 120.0(3) ?
C3 C2 C7 . . 119.9(3) ?
C7 C2 C1 . . 120.0(3) ?
C2 C3 H3 . . 119.7 ?
C4 C3 C2 . . 120.7(3) ?
C4 C3 H3 . . 119.7 ?
C3 C4 H4 . . 120.1 ?
C3 C4 C5 . . 119.8(4) ?
C5 C4 H4 . . 120.1 ?
C4 C5 H5 . . 120.0 ?
C6 C5 C4 . . 120.0(3) ?
C6 C5 H5 . . 120.0 ?
C5 C6 H6 . . 119.7 ?
C5 C6 C7 . . 120.7(3) ?
C7 C6 H6 . . 119.7 ?
C2 C7 H7 . . 120.5 ?
C6 C7 C2 . . 119.0(3) ?
C6 C7 H7 . . 120.5 ?
N5 C8 N8 . . 112.0(3) ?
N5 C8 C9 . . 124.9(3) ?
N8 C8 C9 . . 123.1(3) ?
C10 C9 C8 . . 120.9(3) ?
C10 C9 C14 . . 119.4(3) ?
C14 C9 C8 . . 119.7(3) ?
C9 C10 H10 . . 119.9 ?
C11 C10 C9 . . 120.2(4) ?
C11 C10 H10 . . 119.9 ?
C10 C11 H11 . . 119.8 ?
C12 C11 C10 . . 120.4(4) ?
C12 C11 H11 . . 119.8 ?
C11 C12 H12 . . 120.2 ?
C11 C12 C13 . . 119.5(3) ?
C13 C12 H12 . . 120.2 ?
C12 C13 H13 . . 119.7 ?
C12 C13 C14 . . 120.6(4) ?
C14 C13 H13 . . 119.7 ?
C9 C14 C13 . . 119.8(4) ?
C9 C14 H14 . . 120.1 ?
C13 C14 H14 . . 120.1 ?
N9 C15 N12 . . 112.2(3) ?
N9 C15 C16 . . 124.6(3) ?
N12 C15 C16 . . 123.2(3) ?
C17 C16 C15 . . 119.9(3) ?
C21 C16 C15 . . 120.6(3) ?
C21 C16 C17 . . 119.5(3) ?
C16 C17 H17 . . 120.4 ?
C18 C17 C16 . . 119.3(4) ?
C18 C17 H17 . . 120.4 ?
C17 C18 H18 . . 119.4 ?
C17 C18 C19 . . 121.1(4) ?
C19 C18 H18 . . 119.4 ?
C18 C19 H19 . . 120.3 ?
C20 C19 C18 . . 119.5(4) ?
C20 C19 H19 . . 120.3 ?
C19 C20 H20 . . 119.9 ?
C19 C20 C21 . . 120.3(4) ?
C21 C20 H20 . . 119.9 ?
C16 C21 C20 . . 120.4(4) ?
C16 C21 H21 . . 119.8 ?
C20 C21 H21 . . 119.8 ?
N13 C22 H22A . . 109.5 ?
N13 C22 H22B . . 109.5 ?
N13 C22 H22C . . 109.5 ?
H22A C22 H22B . . 109.5 ?
H22A C22 H22C . . 109.5 ?
H22B C22 H22C . . 109.5 ?
N13 C23 H23A . . 109.5 ?
N13 C23 H23B . . 109.5 ?
N13 C23 H23C . . 109.5 ?
H23A C23 H23B . . 109.5 ?
H23A C23 H23C . . 109.5 ?
H23B C23 H23C . . 109.5 ?
N14 C24 N17 . . 112.1(3) ?
N14 C24 C25 . . 122.4(3) ?
N17 C24 C25 . . 125.4(3) ?
C26 C25 C24 . . 119.4(3) ?
C26 C25 C30 . . 119.5(3) ?
C30 C25 C24 . . 121.0(3) ?
C25 C26 H26 . . 119.8 ?
C27 C26 C25 . . 120.4(3) ?
C27 C26 H26 . . 119.8 ?
C26 C27 H27 . . 120.1 ?
C26 C27 C28 . . 119.9(3) ?
C28 C27 H27 . . 120.1 ?
C27 C28 H28 . . 119.8 ?
C29 C28 C27 . . 120.3(3) ?
C29 C28 H28 . . 119.8 ?
C28 C29 H29 . . 120.0 ?
C28 C29 C30 . . 119.9(4) ?
C30 C29 H29 . . 120.0 ?
C25 C30 C29 . . 119.9(3) ?
C25 C30 H30 . . 120.1 ?
C29 C30 H30 . . 120.1 ?
N18 C31 N21 . . 112.3(3) ?
N18 C31 C32 . . 124.7(3) ?
N21 C31 C32 . . 123.0(3) ?
C33 C32 C31 . . 119.6(3) ?
C33 C32 C37 . . 119.8(3) ?
C37 C32 C31 . . 120.4(3) ?
C32 C33 H33 . . 120.0 ?
C32 C33 C34 . . 119.9(4) ?
C34 C33 H33 . . 120.0 ?
C33 C34 H34 . . 119.9 ?
C35 C34 C33 . . 120.1(4) ?
C35 C34 H34 . . 119.9 ?
C34 C35 H35 . . 119.8 ?
C34 C35 C36 . . 120.3(4) ?
C36 C35 H35 . . 119.8 ?
C35 C36 H36 . . 120.1 ?
C35 C36 C37 . . 119.9(4) ?
C37 C36 H36 . . 120.1 ?
C32 C37 H37 . . 120.1 ?
C36 C37 C32 . . 119.8(4) ?
C36 C37 H37 . . 120.1 ?
N22 C38 N25 . . 112.1(3) ?
N22 C38 C39 . . 124.5(3) ?
N25 C38 C39 . . 123.4(3) ?
C40 C39 C38 . . 119.3(3) ?
C44 C39 C38 . . 121.2(3) ?
C44 C39 C40 . . 119.5(3) ?
C39 C40 H40 . . 120.2 ?
C41 C40 C39 . . 119.6(3) ?
C41 C40 H40 . . 120.2 ?
C40 C41 H41 . . 119.7 ?
C42 C41 C40 . . 120.7(3) ?
C42 C41 H41 . . 119.7 ?
C41 C42 H42 . . 120.0 ?
C41 C42 C43 . . 119.9(3) ?
C43 C42 H42 . . 120.0 ?
C42 C43 H43 . . 120.1 ?
C44 C43 C42 . . 119.8(3) ?
C44 C43 H43 . . 120.1 ?
C39 C44 H44 . . 119.7 ?
C43 C44 C39 . . 120.5(3) ?
C43 C44 H44 . . 119.7 ?
N26 C45 N29 . . 112.0(3) ?
N26 C45 C46 . . 125.0(3) ?
N29 C45 C46 . . 122.9(3) ?
C47 C46 C45 . . 121.2(3) ?
C47 C46 C51 . . 119.0(3) ?
C51 C46 C45 . . 119.8(3) ?
C46 C47 H47 . . 119.6 ?
C46 C47 C48 . . 120.7(4) ?
C48 C47 H47 . . 119.6 ?
C47 C48 H48 . . 120.1 ?
C49 C48 C47 . . 119.8(4) ?
C49 C48 H48 . . 120.1 ?
C48 C49 H49 . . 120.0 ?
C48 C49 C50 . . 120.0(4) ?
C50 C49 H49 . . 120.0 ?
C49 C50 H50 . . 119.8 ?
C49 C50 C51 . . 120.4(4) ?
C51 C50 H50 . . 119.8 ?
C46 C51 H51 . . 120.0 ?
C50 C51 C46 . . 120.0(3) ?
C50 C51 H51 . . 120.0 ?
N30 C52 N33 . . 112.2(3) ?
N30 C52 C53 . . 118.3(4) ?
N30 C52 C53B . . 129.6(5) ?
N33 C52 C53 . . 129.4(5) ?
N33 C52 C53B . . 118.2(5) ?
C54 C53 C52 . . 121.3(5) ?
C54 C53 C58 . . 120.0 ?
C58 C53 C52 . . 118.5(5) ?
C53 C54 H54 . . 120.0 ?
C53 C54 C55 . . 120.0 ?
C55 C54 H54 . . 120.0 ?
C54 C55 H55 . . 120.0 ?
C56 C55 C54 . . 120.0 ?
C56 C55 H55 . . 120.0 ?
C55 C56 H56 . . 120.0 ?
C55 C56 C57 . . 120.0 ?
C57 C56 H56 . . 120.0 ?
C56 C57 H57 . . 120.0 ?
C58 C57 C56 . . 120.0 ?
C58 C57 H57 . . 120.0 ?
C53 C58 H58 . . 120.0 ?
C57 C58 C53 . . 120.0 ?
C57 C58 H58 . . 120.0 ?
C54B C53B C52 . . 117.1(5) ?
C54B C53B C58B . . 120.0 ?
C58B C53B C52 . . 122.8(5) ?
C53B C54B H54B . . 120.0 ?
C53B C54B C55B . . 120.0 ?
C55B C54B H54B . . 120.0 ?
C54B C55B H55B . . 120.0 ?
C56B C55B C54B . . 120.0 ?
C56B C55B H55B . . 120.0 ?
C55B C56B H56B . . 120.0 ?
C55B C56B C57B . . 120.0 ?
C57B C56B H56B . . 120.0 ?
C56B C57B H57B . . 120.0 ?
C58B C57B C56B . . 120.0 ?
C58B C57B H57B . . 120.0 ?
C53B C58B H58B . . 120.0 ?
C57B C58B C53B . . 120.0 ?
C57B C58B H58B . . 120.0 ?
N34 C59 H59A . . 109.5 ?
N34 C59 H59B . . 109.5 ?
N34 C59 H59C . . 109.5 ?
H59A C59 H59B . . 109.5 ?
H59A C59 H59C . . 109.5 ?
H59B C59 H59C . . 109.5 ?
N34 C60 H60A . . 109.5 ?
N34 C60 H60B . . 109.5 ?
N34 C60 H60C . . 109.5 ?
H60A C60 H60B . . 109.5 ?
H60A C60 H60C . . 109.5 ?
H60B C60 H60C . . 109.5 ?
N35 C61 H61A . . 109.5 ?
N35 C61 H61B . . 109.5 ?
N35 C61 H61C . . 109.5 ?
H61A C61 H61B . . 109.5 ?
H61A C61 H61C . . 109.5 ?
H61B C61 H61C . . 109.5 ?
N35 C62 H62A . . 109.5 ?
N35 C62 H62B . . 109.5 ?
N35 C62 H62C . . 109.5 ?
H62A C62 H62B . . 109.5 ?
H62A C62 H62C . . 109.5 ?
H62B C62 H62C . . 109.5 ?
N36 C63 H63A . . 109.5 ?
N36 C63 H63B . . 109.5 ?
N36 C63 H63C . . 109.5 ?
H63A C63 H63B . . 109.5 ?
H63A C63 H63C . . 109.5 ?
H63B C63 H63C . . 109.5 ?
N36 C64 H64A . . 109.5 ?
N36 C64 H64B . . 109.5 ?
N36 C64 H64C . . 109.5 ?
H64A C64 H64B . . 109.5 ?
H64A C64 H64C . . 109.5 ?
H64B C64 H64C . . 109.5 ?
O1A Ta1A N2A . . 101.40(9) ?
O1A Ta1A N6A . . 87.99(10) ?
O1A Ta1A N10A . . 101.30(9) ?
O1A Ta1A N19A . . 73.56(9) ?
O1A Ta1A N15A . . 74.54(9) ?
N2A Ta1A N6A . . 72.38(10) ?
N2A Ta1A N10A . . 138.48(10) ?
N2A Ta1A N19A . . 74.32(10) ?
N2A Ta1A N15A . . 146.34(10) ?
N6A Ta1A N10A . . 74.19(10) ?
N6A Ta1A N19A . . 137.55(10) ?
N6A Ta1A N15A . . 139.30(10) ?
N10A Ta1A N19A . . 145.96(10) ?
N10A Ta1A N15A . . 73.71(10) ?
N13A Ta1A O1A . . 151.05(10) ?
N13A Ta1A N2A . . 87.48(11) ?
N13A Ta1A N6A . . 120.93(11) ?
N13A Ta1A N10A . . 89.13(10) ?
N13A Ta1A N19A . . 82.66(11) ?
N13A Ta1A N15A . . 82.82(10) ?
N15A Ta1A N19A . . 72.51(9) ?
O1A Ta2A N20A . . 73.75(9) ?
O1A Ta2A N16A . . 74.50(9) ?
O1A Ta2A N23A . . 101.46(9) ?
O1A Ta2A N27A . . 89.05(9) ?
O1A Ta2A N31A . . 97.12(9) ?
N20A Ta2A N16A . . 71.02(9) ?
N23A Ta2A N20A . . 72.16(10) ?
N23A Ta2A N16A . . 142.55(10) ?
N27A Ta2A N20A . . 137.39(10) ?
N27A Ta2A N16A . . 141.90(10) ?
N27A Ta2A N23A . . 73.66(10) ?
N31A Ta2A N20A . . 146.12(10) ?
N31A Ta2A N16A . . 75.10(10) ?
N31A Ta2A N23A . . 141.41(10) ?
N31A Ta2A N27A . . 73.15(10) ?
N34A Ta2A O1A . . 151.80(10) ?
N34A Ta2A N20A . . 83.89(11) ?
N34A Ta2A N16A . . 82.19(11) ?
N34A Ta2A N23A . . 87.41(11) ?
N34A Ta2A N27A . . 119.15(11) ?
N34A Ta2A N31A . . 91.91(11) ?
Ta1A O1A Ta2A . . 141.38(12) ?
C1A N1A N2A . . 103.6(3) ?
N1A N2A Ta1A . . 125.3(2) ?
N3A N2A Ta1A . . 123.4(2) ?
N3A N2A N1A . . 111.2(3) ?
N2A N3A N4A . . 108.1(3) ?
N3A N4A C1A . . 105.1(3) ?
C8A N5A N6A . . 103.7(3) ?
N5A N6A Ta1A . . 127.1(2) ?
N7A N6A Ta1A . . 121.8(2) ?
N7A N6A N5A . . 111.0(3) ?
N6A N7A N8A . . 108.1(3) ?
N7A N8A C8A . . 104.9(3) ?
C15A N9A N10A . . 103.1(3) ?
N9A N10A Ta1A . . 125.8(2) ?
N11A N10A Ta1A . . 122.9(2) ?
N11A N10A N9A . . 110.9(3) ?
N12A N11A N10A . . 108.1(3) ?
N11A N12A C15A . . 105.6(3) ?
C22A N13A Ta1A . . 143.6(2) ?
C22A N13A C23A . . 112.8(3) ?
C23A N13A Ta1A . . 103.6(2) ?
N19A N18A C31A . . 103.7(3) ?
N18A N19A Ta1A . . 129.5(2) ?
N18A N19A N20A . . 110.4(3) ?
N20A N19A Ta1A . . 120.06(19) ?
N19A N20A Ta2A . . 121.2(2) ?
N19A N20A N21A . . 109.5(3) ?
N21A N20A Ta2A . . 129.3(2) ?
N20A N21A C31A . . 103.7(3) ?
N15A N14A C24A . . 104.5(3) ?
N14A N15A Ta1A . . 128.1(2) ?
N14A N15A N16A . . 109.4(2) ?
N16A N15A Ta1A . . 121.48(19) ?
N15A N16A Ta2A . . 120.03(19) ?
N17A N16A Ta2A . . 129.0(2) ?
N17A N16A N15A . . 110.1(3) ?
N16A N17A C24A . . 103.8(3) ?
C38A N22A N23A . . 103.8(3) ?
N22A N23A Ta2A . . 123.8(2) ?
N24A N23A Ta2A . . 124.1(2) ?
N24A N23A N22A . . 111.2(3) ?
N25A N24A N23A . . 107.6(3) ?
N24A N25A C38A . . 105.5(3) ?
C45A N26A N27A . . 104.0(3) ?
N26A N27A Ta2A . . 127.4(2) ?
N28A N27A Ta2A . . 122.5(2) ?
N28A N27A N26A . . 110.0(3) ?
N29A N28A N27A . . 108.7(3) ?
N28A N29A C45A . . 105.5(3) ?
C52A N30A N31A . . 103.2(3) ?
N30A N31A Ta2A . . 127.5(2) ?
N32A N31A Ta2A . . 121.6(2) ?
N32A N31A N30A . . 110.8(3) ?
N33A N32A N31A . . 108.5(3) ?
N32A N33A C52A . . 105.3(3) ?
C59A N34A Ta2A . . 144.4(2) ?
C59A N34A C60A . . 112.5(3) ?
C60A N34A Ta2A . . 103.0(2) ?
H35D N35A H35E . . 107.7 ?
C61A N35A H35D . . 108.9 ?
C61A N35A H35E . . 108.9 ?
C61A N35A C62A . . 113.2(3) ?
C62A N35A H35D . . 108.9 ?
C62A N35A H35E . . 108.9 ?
H36D N36A H36E . . 107.8 ?
C63A N36A H36D . . 108.9 ?
C63A N36A H36E . . 108.9 ?
C63A N36A C64A . . 113.1(3) ?
C64A N36A H36D . . 108.9 ?
C64A N36A H36E . . 108.9 ?
N1A C1A N4A . . 112.0(3) ?
N1A C1A C2A . . 124.7(3) ?
N4A C1A C2A . . 123.2(3) ?
C3A C2A C1A . . 120.9(3) ?
C3A C2A C7A . . 119.7(3) ?
C7A C2A C1A . . 119.4(3) ?
C2A C3A H3A . . 119.9 ?
C4A C3A C2A . . 120.1(3) ?
C4A C3A H3A . . 119.9 ?
C3A C4A H4A . . 120.1 ?
C3A C4A C5A . . 119.7(4) ?
C5A C4A H4A . . 120.1 ?
C4A C5A H5A . . 119.8 ?
C6A C5A C4A . . 120.4(3) ?
C6A C5A H5A . . 119.8 ?
C5A C6A H6A . . 119.8 ?
C5A C6A C7A . . 120.4(4) ?
C7A C6A H6A . . 119.8 ?
C2A C7A H7A . . 120.2 ?
C6A C7A C2A . . 119.6(4) ?
C6A C7A H7A . . 120.2 ?
N5A C8A N8A . . 112.3(3) ?
N5A C8A C9A . . 125.2(3) ?
N8A C8A C9A . . 122.5(3) ?
C10A C9A C8A . . 121.2(3) ?
C10A C9A C14A . . 119.4(3) ?
C14A C9A C8A . . 119.3(3) ?
C9A C10A H10A . . 119.9 ?
C9A C10A C11A . . 120.3(4) ?
C11A C10A H10A . . 119.9 ?
C10A C11A H11A . . 119.9 ?
C12A C11A C10A . . 120.3(4) ?
C12A C11A H11A . . 119.9 ?
C11A C12A H12A . . 120.2 ?
C13A C12A C11A . . 119.7(4) ?
C13A C12A H12A . . 120.2 ?
C12A C13A H13A . . 119.7 ?
C12A C13A C14A . . 120.6(4) ?
C14A C13A H13A . . 119.7 ?
C9A C14A H14A . . 120.1 ?
C13A C14A C9A . . 119.8(4) ?
C13A C14A H14A . . 120.1 ?
N9A C15A N12A . . 112.3(3) ?
N9A C15A C16A . . 124.9(3) ?
N12A C15A C16A . . 122.7(3) ?
C17A C16A C15A . . 118.9(3) ?
C21A C16A C15A . . 121.6(3) ?
C21A C16A C17A . . 119.5(3) ?
C16A C17A H17A . . 119.9 ?
C18A C17A C16A . . 120.1(4) ?
C18A C17A H17A . . 119.9 ?
C17A C18A H18A . . 119.9 ?
C19A C18A C17A . . 120.2(4) ?
C19A C18A H18A . . 119.9 ?
C18A C19A H19A . . 120.0 ?
C18A C19A C20A . . 120.0(4) ?
C20A C19A H19A . . 120.0 ?
C19A C20A H20A . . 119.8 ?
C19A C20A C21A . . 120.3(4) ?
C21A C20A H20A . . 119.8 ?
C16A C21A C20A . . 119.9(4) ?
C16A C21A H21A . . 120.0 ?
C20A C21A H21A . . 120.0 ?
N13A C22A H22D . . 109.5 ?
N13A C22A H22E . . 109.5 ?
N13A C22A H22F . . 109.5 ?
H22D C22A H22E . . 109.5 ?
H22D C22A H22F . . 109.5 ?
H22E C22A H22F . . 109.5 ?
N13A C23A H23D . . 109.5 ?
N13A C23A H23E . . 109.5 ?
N13A C23A H23F . . 109.5 ?
H23D C23A H23E . . 109.5 ?
H23D C23A H23F . . 109.5 ?
H23E C23A H23F . . 109.5 ?
N18A C31A N21A . . 112.6(3) ?
N18A C31A C32A . . 124.2(3) ?
N21A C31A C32A . . 123.1(3) ?
C33A C32A C31A . . 119.9(3) ?
C33A C32A C37A . . 119.7(3) ?
C37A C32A C31A . . 120.3(3) ?
C32A C33A H33A . . 120.1 ?
C32A C33A C34A . . 119.9(3) ?
C34A C33A H33A . . 120.1 ?
C33A C34A H34A . . 120.0 ?
C35A C34A C33A . . 120.0(3) ?
C35A C34A H34A . . 120.0 ?
C34A C35A H35A . . 119.8 ?
C36A C35A C34A . . 120.4(3) ?
C36A C35A H35A . . 119.8 ?
C35A C36A H36A . . 120.0 ?
C35A C36A C37A . . 120.0(4) ?
C37A C36A H36A . . 120.0 ?
C32A C37A H37A . . 120.0 ?
C36A C37A C32A . . 120.0(4) ?
C36A C37A H37A . . 120.0 ?
N14A C24A N17A . . 112.2(3) ?
N14A C24A C25A . . 123.6(3) ?
N17A C24A C25A . . 124.2(3) ?
C30A C25A C24A . . 119.8(3) ?
C30A C25A C26A . . 119.9(3) ?
C26A C25A C24A . . 120.4(3) ?
C25A C30A H30A . . 119.9 ?
C29A C30A C25A . . 120.2(4) ?
C29A C30A H30A . . 119.9 ?
C30A C29A H29A . . 120.0 ?
C30A C29A C28A . . 119.9(4) ?
C28A C29A H29A . . 120.0 ?
C29A C28A H28A . . 120.1 ?
C27A C28A C29A . . 119.9(3) ?
C27A C28A H28A . . 120.1 ?
C28A C27A H27A . . 119.7 ?
C26A C27A C28A . . 120.6(3) ?
C26A C27A H27A . . 119.7 ?
C25A C26A H26A . . 120.2 ?
C27A C26A C25A . . 119.6(3) ?
C27A C26A H26A . . 120.2 ?
N22A C38A N25A . . 112.0(3) ?
N22A C38A C39A . . 124.1(3) ?
N25A C38A C39A . . 123.9(3) ?
C40A C39A C38A . . 120.5(3) ?
C44A C39A C38A . . 119.9(3) ?
C44A C39A C40A . . 119.6(3) ?
C39A C40A H40A . . 120.1 ?
C39A C40A C41A . . 119.7(4) ?
C41A C40A H40A . . 120.1 ?
C40A C41A H41A . . 119.9 ?
C42A C41A C40A . . 120.1(4) ?
C42A C41A H41A . . 119.9 ?
C41A C42A H42A . . 119.9 ?
C43A C42A C41A . . 120.2(4) ?
C43A C42A H42A . . 119.9 ?
C42A C43A H43A . . 119.9 ?
C42A C43A C44A . . 120.2(4) ?
C44A C43A H43A . . 119.9 ?
C39A C44A H44A . . 119.9 ?
C43A C44A C39A . . 120.1(4) ?
C43A C44A H44A . . 119.9 ?
N26A C45A N29A . . 111.7(3) ?
N26A C45A C46A . . 125.0(3) ?
N29A C45A C46A . . 123.3(3) ?
C51A C46A C45A . . 120.2(3) ?
C47A C46A C45A . . 120.9(3) ?
C47A C46A C51A . . 118.9(3) ?
C46A C51A H51A . . 119.9 ?
C50A C51A C46A . . 120.1(3) ?
C50A C51A H51A . . 119.9 ?
C51A C50A H50A . . 119.5 ?
C49A C50A C51A . . 120.9(4) ?
C49A C50A H50A . . 119.5 ?
C50A C49A H49A . . 120.5 ?
C50A C49A C48A . . 119.0(4) ?
C48A C49A H49A . . 120.5 ?
C49A C48A H48A . . 119.7 ?
C49A C48A C47A . . 120.6(4) ?
C47A C48A H48A . . 119.7 ?
C46A C47A H47A . . 119.7 ?
C48A C47A C46A . . 120.5(3) ?
C48A C47A H47A . . 119.7 ?
N30A C52A N33A . . 112.1(3) ?
N30A C52A C53A . . 125.4(3) ?
N33A C52A C53A . . 122.5(3) ?
C58A C53A C52A . . 119.3(3) ?
C54A C53A C52A . . 121.3(3) ?
C54A C53A C58A . . 119.5(3) ?
C53A C58A H58A . . 119.9 ?
C57A C58A C53A . . 120.1(4) ?
C57A C58A H58A . . 119.9 ?
C58A C57A H57A . . 119.7 ?
C58A C57A C56A . . 120.6(4) ?
C56A C57A H57A . . 119.7 ?
C57A C56A H56A . . 120.3 ?
C57A C56A C55A . . 119.5(3) ?
C55A C56A H56A . . 120.3 ?
C56A C55A H55A . . 119.9 ?
C56A C55A C54A . . 120.3(4) ?
C54A C55A H55A . . 119.9 ?
C53A C54A C55A . . 120.0(4) ?
C53A C54A H54A . . 120.0 ?
C55A C54A H54A . . 120.0 ?
N34A C59A H59D . . 109.5 ?
N34A C59A H59E . . 109.5 ?
N34A C59A H59F . . 109.5 ?
H59D C59A H59E . . 109.5 ?
H59D C59A H59F . . 109.5 ?
H59E C59A H59F . . 109.5 ?
N34A C60A H60D . . 109.5 ?
N34A C60A H60E . . 109.5 ?
N34A C60A H60F . . 109.5 ?
H60D C60A H60E . . 109.5 ?
H60D C60A H60F . . 109.5 ?
H60E C60A H60F . . 109.5 ?
N35A C61A H61D . . 109.5 ?
N35A C61A H61E . . 109.5 ?
N35A C61A H61F . . 109.5 ?
H61D C61A H61E . . 109.5 ?
H61D C61A H61F . . 109.5 ?
H61E C61A H61F . . 109.5 ?
N35A C62A H62D . . 109.5 ?
N35A C62A H62E . . 109.5 ?
N35A C62A H62F . . 109.5 ?
H62D C62A H62E . . 109.5 ?
H62D C62A H62F . . 109.5 ?
H62E C62A H62F . . 109.5 ?
N36A C63A H63D . . 109.5 ?
N36A C63A H63E . . 109.5 ?
N36A C63A H63F . . 109.5 ?
H63D C63A H63E . . 109.5 ?
H63D C63A H63F . . 109.5 ?
H63E C63A H63F . . 109.5 ?
N36A C64A H64D . . 109.5 ?
N36A C64A H64E . . 109.5 ?
N36A C64A H64F . . 109.5 ?
H64D C64A H64E . . 109.5 ?
H64D C64A H64F . . 109.5 ?
H64E C64A H64F . . 109.5 ?
H1SA C1S H1SB . . 109.5 ?
H1SA C1S H1SC . . 109.5 ?
H1SB C1S H1SC . . 109.5 ?
C2S C1S H1SA . . 109.5 ?
C2S C1S H1SB . . 109.5 ?
C2S C1S H1SC . . 109.5 ?
C3S C2S C1S . . 121.0 ?
C7S C2S C1S . . 120.9 ?
C7S C2S C3S . . 118.1 ?
C2S C3S H3S . . 119.5 ?
C4S C3S C2S . . 121.1 ?
C4S C3S H3S . . 119.5 ?
C3S C4S H4S . . 119.9 ?
C5S C4S C3S . . 120.1 ?
C5S C4S H4S . . 119.9 ?
C4S C5S H5S . . 120.3 ?
C4S C5S C6S . . 119.4 ?
C6S C5S H5S . . 120.3 ?
C5S C6S H6S . . 119.9 ?
C7S C6S C5S . . 120.1 ?
C7S C6S H6S . . 119.9 ?
C2S C7S H7S . . 119.5 ?
C6S C7S C2S . . 121.1 ?
C6S C7S H7S . . 119.5 ?

loop_
_geom_bond_atom_site_label_1
_geom_bond_atom_site_label_2
_geom_bond_site_symmetry_2
_geom_bond_distance
_geom_bond_publ_flag
Ta1 O1 . 1.938(2) y
Ta1 N2 . 2.204(3) y
Ta1 N6 . 2.202(3) y
Ta1 N10 . 2.213(3) y
Ta1 N13 . 1.924(3) y
Ta1 N15 . 2.265(3) y
Ta1 N19 . 2.283(3) y
Ta2 O1 . 1.921(2) y
Ta2 N16 . 2.280(3) y
Ta2 N20 . 2.281(3) y
Ta2 N23 . 2.204(3) y
Ta2 N27 . 2.218(3) y
Ta2 N31 . 2.194(3) y
Ta2 N34 . 1.928(3) y
N1 N2 . 1.346(4) ?
N1 C1 . 1.330(4) ?
N2 N3 . 1.334(4) ?
N3 N4 . 1.328(4) ?
N4 C1 . 1.344(5) ?
N5 N6 . 1.339(4) ?
N5 C8 . 1.337(5) ?
N6 N7 . 1.327(4) ?
N7 N8 . 1.337(4) ?
N8 C8 . 1.343(5) ?
N9 N10 . 1.342(4) ?
N9 C15 . 1.337(4) ?
N10 N11 . 1.327(4) ?
N11 N12 . 1.319(4) ?
N12 C15 . 1.344(5) ?
N13 C22 . 1.450(5) ?
N13 C23 . 1.473(4) ?
N14 N15 . 1.321(4) ?
N14 C24 . 1.340(4) ?
N15 N16 . 1.329(4) ?
N16 N17 . 1.330(4) ?
N17 C24 . 1.350(4) ?
N18 N19 . 1.323(4) ?
N18 C31 . 1.339(4) ?
N19 N20 . 1.328(4) ?
N20 N21 . 1.328(4) ?
N21 C31 . 1.345(5) ?
N22 N23 . 1.339(4) ?
N22 C38 . 1.331(4) ?
N23 N24 . 1.322(4) ?
N24 N25 . 1.322(4) ?
N25 C38 . 1.354(4) ?
N26 N27 . 1.345(4) ?
N26 C45 . 1.332(4) ?
N27 N28 . 1.329(4) ?
N28 N29 . 1.330(4) ?
N29 C45 . 1.344(5) ?
N30 N31 . 1.337(4) ?
N30 C52 . 1.331(4) ?
N31 N32 . 1.328(4) ?
N32 N33 . 1.328(4) ?
N33 C52 . 1.343(5) ?
N34 C59 . 1.458(5) ?
N34 C60 . 1.464(5) ?
N35 H35B . 0.9100 ?
N35 H35C . 0.9100 ?
N35 C61 . 1.488(5) ?
N35 C62 . 1.476(5) ?
N36 H36B . 0.9100 ?
N36 H36C . 0.9100 ?
N36 C63 . 1.475(5) ?
N36 C64 . 1.480(5) ?
C1 C2 . 1.477(5) ?
C2 C3 . 1.386(5) ?
C2 C7 . 1.398(5) ?
C3 H3 . 0.9500 ?
C3 C4 . 1.380(5) ?
C4 H4 . 0.9500 ?
C4 C5 . 1.388(5) ?
C5 H5 . 0.9500 ?
C5 C6 . 1.384(6) ?
C6 H6 . 0.9500 ?
C6 C7 . 1.392(5) ?
C7 H7 . 0.9500 ?
C8 C9 . 1.468(5) ?
C9 C10 . 1.387(5) ?
C9 C14 . 1.388(5) ?
C10 H10 . 0.9500 ?
C10 C11 . 1.387(5) ?
C11 H11 . 0.9500 ?
C11 C12 . 1.376(6) ?
C12 H12 . 0.9500 ?
C12 C13 . 1.381(6) ?
C13 H13 . 0.9500 ?
C13 C14 . 1.388(5) ?
C14 H14 . 0.9500 ?
C15 C16 . 1.471(5) ?
C16 C17 . 1.403(5) ?
C16 C21 . 1.385(5) ?
C17 H17 . 0.9500 ?
C17 C18 . 1.382(5) ?
C18 H18 . 0.9500 ?
C18 C19 . 1.383(6) ?
C19 H19 . 0.9500 ?
C19 C20 . 1.380(6) ?
C20 H20 . 0.9500 ?
C20 C21 . 1.386(5) ?
C21 H21 . 0.9500 ?
C22 H22A . 0.9800 ?
C22 H22B . 0.9800 ?
C22 H22C . 0.9800 ?
C23 H23A . 0.9800 ?
C23 H23B . 0.9800 ?
C23 H23C . 0.9800 ?
C24 C25 . 1.472(4) ?
C25 C26 . 1.389(5) ?
C25 C30 . 1.392(5) ?
C26 H26 . 0.9500 ?
C26 C27 . 1.381(5) ?
C27 H27 . 0.9500 ?
C27 C28 . 1.386(5) ?
C28 H28 . 0.9500 ?
C28 C29 . 1.380(6) ?
C29 H29 . 0.9500 ?
C29 C30 . 1.393(5) ?
C30 H30 . 0.9500 ?
C31 C32 . 1.472(5) ?
C32 C33 . 1.384(5) ?
C32 C37 . 1.393(5) ?
C33 H33 . 0.9500 ?
C33 C34 . 1.391(5) ?
C34 H34 . 0.9500 ?
C34 C35 . 1.373(6) ?
C35 H35 . 0.9500 ?
C35 C36 . 1.386(7) ?
C36 H36 . 0.9500 ?
C36 C37 . 1.387(5) ?
C37 H37 . 0.9500 ?
C38 C39 . 1.471(4) ?
C39 C40 . 1.400(5) ?
C39 C44 . 1.386(5) ?
C40 H40 . 0.9500 ?
C40 C41 . 1.383(5) ?
C41 H41 . 0.9500 ?
C41 C42 . 1.380(5) ?
C42 H42 . 0.9500 ?
C42 C43 . 1.389(5) ?
C43 H43 . 0.9500 ?
C43 C44 . 1.384(5) ?
C44 H44 . 0.9500 ?
C45 C46 . 1.476(5) ?
C46 C47 . 1.381(5) ?
C46 C51 . 1.397(5) ?
C47 H47 . 0.9500 ?
C47 C48 . 1.390(6) ?
C48 H48 . 0.9500 ?
C48 C49 . 1.376(6) ?
C49 H49 . 0.9500 ?
C49 C50 . 1.381(6) ?
C50 H50 . 0.9500 ?
C50 C51 . 1.382(5) ?
C51 H51 . 0.9500 ?
C52 C53 . 1.482(4) ?
C52 C53B . 1.478(4) ?
C53 C54 . 1.3900 ?
C53 C58 . 1.3900 ?
C54 H54 . 0.9500 ?
C54 C55 . 1.3900 ?
C55 H55 . 0.9500 ?
C55 C56 . 1.3900 ?
C56 H56 . 0.9500 ?
C56 C57 . 1.3900 ?
C57 H57 . 0.9500 ?
C57 C58 . 1.3900 ?
C58 H58 . 0.9500 ?
C53B C54B . 1.3900 ?
C53B C58B . 1.3900 ?
C54B H54B . 0.9500 ?
C54B C55B . 1.3900 ?
C55B H55B . 0.9500 ?
C55B C56B . 1.3900 ?
C56B H56B . 0.9500 ?
C56B C57B . 1.3900 ?
C57B H57B . 0.9500 ?
C57B C58B . 1.3900 ?
C58B H58B . 0.9500 ?
C59 H59A . 0.9800 ?
C59 H59B . 0.9800 ?
C59 H59C . 0.9800 ?
C60 H60A . 0.9800 ?
C60 H60B . 0.9800 ?
C60 H60C . 0.9800 ?
C61 H61A . 0.9800 ?
C61 H61B . 0.9800 ?
C61 H61C . 0.9800 ?
C62 H62A . 0.9800 ?
C62 H62B . 0.9800 ?
C62 H62C . 0.9800 ?
C63 H63A . 0.9800 ?
C63 H63B . 0.9800 ?
C63 H63C . 0.9800 ?
C64 H64A . 0.9800 ?
C64 H64B . 0.9800 ?
C64 H64C . 0.9800 ?
Ta1A O1A . 1.932(2) y
Ta1A N2A . 2.204(3) y
Ta1A N6A . 2.210(3) y
Ta1A N10A . 2.211(3) y
Ta1A N13A . 1.929(3) y
Ta1A N19A . 2.280(3) y
Ta1A N15A . 2.249(3) y
Ta2A O1A . 1.932(2) y
Ta2A N20A . 2.269(3) y
Ta2A N16A . 2.273(3) y
Ta2A N23A . 2.217(3) y
Ta2A N27A . 2.215(3) y
Ta2A N31A . 2.211(3) y
Ta2A N34A . 1.928(3) y
N1A N2A . 1.332(4) ?
N1A C1A . 1.332(4) ?
N2A N3A . 1.326(4) ?
N3A N4A . 1.329(4) ?
N4A C1A . 1.347(5) ?
N5A N6A . 1.340(4) ?
N5A C8A . 1.326(4) ?
N6A N7A . 1.322(4) ?
N7A N8A . 1.339(4) ?
N8A C8A . 1.345(5) ?
N9A N10A . 1.352(4) ?
N9A C15A . 1.332(4) ?
N10A N11A . 1.329(4) ?
N11A N12A . 1.326(4) ?
N12A C15A . 1.345(5) ?
N13A C22A . 1.447(4) ?
N13A C23A . 1.474(4) ?
N18A N19A . 1.324(4) ?
N18A C31A . 1.339(4) ?
N19A N20A . 1.328(4) ?
N20A N21A . 1.331(4) ?
N21A C31A . 1.345(4) ?
N14A N15A . 1.328(4) ?
N14A C24A . 1.336(4) ?
N15A N16A . 1.334(4) ?
N16A N17A . 1.324(4) ?
N17A C24A . 1.351(4) ?
N22A N23A . 1.336(4) ?
N22A C38A . 1.325(4) ?
N23A N24A . 1.333(4) ?
N24A N25A . 1.329(4) ?
N25A C38A . 1.351(5) ?
N26A N27A . 1.351(4) ?
N26A C45A . 1.331(4) ?
N27A N28A . 1.329(4) ?
N28A N29A . 1.327(4) ?
N29A C45A . 1.349(4) ?
N30A N31A . 1.343(4) ?
N30A C52A . 1.339(4) ?
N31A N32A . 1.330(4) ?
N32A N33A . 1.322(4) ?
N33A C52A . 1.348(4) ?
N34A C59A . 1.455(4) ?
N34A C60A . 1.469(4) ?
N35A H35D . 0.9100 ?
N35A H35E . 0.9100 ?
N35A C61A . 1.475(4) ?
N35A C62A . 1.477(5) ?
N36A H36D . 0.9100 ?
N36A H36E . 0.9100 ?
N36A C63A . 1.478(5) ?
N36A C64A . 1.484(5) ?
C1A C2A . 1.472(5) ?
C2A C3A . 1.390(5) ?
C2A C7A . 1.398(5) ?
C3A H3A . 0.9500 ?
C3A C4A . 1.389(5) ?
C4A H4A . 0.9500 ?
C4A C5A . 1.390(6) ?
C5A H5A . 0.9500 ?
C5A C6A . 1.374(6) ?
C6A H6A . 0.9500 ?
C6A C7A . 1.389(5) ?
C7A H7A . 0.9500 ?
C8A C9A . 1.475(5) ?
C9A C10A . 1.389(5) ?
C9A C14A . 1.392(5) ?
C10A H10A . 0.9500 ?
C10A C11A . 1.389(5) ?
C11A H11A . 0.9500 ?
C11A C12A . 1.381(6) ?
C12A H12A . 0.9500 ?
C12A C13A . 1.380(6) ?
C13A H13A . 0.9500 ?
C13A C14A . 1.391(5) ?
C14A H14A . 0.9500 ?
C15A C16A . 1.479(5) ?
C16A C17A . 1.393(5) ?
C16A C21A . 1.382(5) ?
C17A H17A . 0.9500 ?
C17A C18A . 1.390(5) ?
C18A H18A . 0.9500 ?
C18A C19A . 1.377(6) ?
C19A H19A . 0.9500 ?
C19A C20A . 1.379(6) ?
C20A H20A . 0.9500 ?
C20A C21A . 1.395(5) ?
C21A H21A . 0.9500 ?
C22A H22D . 0.9800 ?
C22A H22E . 0.9800 ?
C22A H22F . 0.9800 ?
C23A H23D . 0.9800 ?
C23A H23E . 0.9800 ?
C23A H23F . 0.9800 ?
C31A C32A . 1.468(5) ?
C32A C33A . 1.385(5) ?
C32A C37A . 1.394(5) ?
C33A H33A . 0.9500 ?
C33A C34A . 1.392(5) ?
C34A H34A . 0.9500 ?
C34A C35A . 1.383(5) ?
C35A H35A . 0.9500 ?
C35A C36A . 1.372(6) ?
C36A H36A . 0.9500 ?
C36A C37A . 1.389(5) ?
C37A H37A . 0.9500 ?
C24A C25A . 1.468(5) ?
C25A C30A . 1.389(5) ?
C25A C26A . 1.393(5) ?
C30A H30A . 0.9500 ?
C30A C29A . 1.385(5) ?
C29A H29A . 0.9500 ?
C29A C28A . 1.385(6) ?
C28A H28A . 0.9500 ?
C28A C27A . 1.384(5) ?
C27A H27A . 0.9500 ?
C27A C26A . 1.382(5) ?
C26A H26A . 0.9500 ?
C38A C39A . 1.474(5) ?
C39A C40A . 1.394(5) ?
C39A C44A . 1.391(5) ?
C40A H40A . 0.9500 ?
C40A C41A . 1.396(5) ?
C41A H41A . 0.9500 ?
C41A C42A . 1.383(6) ?
C42A H42A . 0.9500 ?
C42A C43A . 1.379(6) ?
C43A H43A . 0.9500 ?
C43A C44A . 1.390(5) ?
C44A H44A . 0.9500 ?
C45A C46A . 1.470(5) ?
C46A C51A . 1.390(5) ?
C46A C47A . 1.388(5) ?
C51A H51A . 0.9500 ?
C51A C50A . 1.386(5) ?
C50A H50A . 0.9500 ?
C50A C49A . 1.380(6) ?
C49A H49A . 0.9500 ?
C49A C48A . 1.382(6) ?
C48A H48A . 0.9500 ?
C48A C47A . 1.384(5) ?
C47A H47A . 0.9500 ?
C52A C53A . 1.475(4) ?
C53A C58A . 1.399(5) ?
C53A C54A . 1.390(5) ?
C58A H58A . 0.9500 ?
C58A C57A . 1.382(5) ?
C57A H57A . 0.9500 ?
C57A C56A . 1.386(6) ?
C56A H56A . 0.9500 ?
C56A C55A . 1.391(6) ?
C55A H55A . 0.9500 ?
C55A C54A . 1.394(5) ?
C54A H54A . 0.9500 ?
C59A H59D . 0.9800 ?
C59A H59E . 0.9800 ?
C59A H59F . 0.9800 ?
C60A H60D . 0.9800 ?
C60A H60E . 0.9800 ?
C60A H60F . 0.9800 ?
C61A H61D . 0.9800 ?
C61A H61E . 0.9800 ?
C61A H61F . 0.9800 ?
C62A H62D . 0.9800 ?
C62A H62E . 0.9800 ?
C62A H62F . 0.9800 ?
C63A H63D . 0.9800 ?
C63A H63E . 0.9800 ?
C63A H63F . 0.9800 ?
C64A H64D . 0.9800 ?
C64A H64E . 0.9800 ?
C64A H64F . 0.9800 ?
C1S H1SA . 0.9800 ?
C1S H1SB . 0.9800 ?
C1S H1SC . 0.9800 ?
C1S C2S . 1.5076 ?
C2S C3S . 1.4025 ?
C2S C7S . 1.4023 ?
C3S H3S . 0.9500 ?
C3S C4S . 1.3964 ?
C4S H4S . 0.9500 ?
C4S C5S . 1.3961 ?
C5S H5S . 0.9500 ?
C5S C6S . 1.3967 ?
C6S H6S . 0.9500 ?
C6S C7S . 1.3962 ?
C7S H7S . 0.9500 ?

loop_
_geom_hbond_atom_site_label_D
_geom_hbond_atom_site_label_H
_geom_hbond_atom_site_label_A
_geom_hbond_site_symmetry_A
_geom_hbond_distance_DH
_geom_hbond_distance_HA
_geom_hbond_distance_DA
_geom_hbond_angle_DHA
_geom_hbond_publ_flag
N35 H35B N24 . 0.91 2.00 2.875(4) 160.5 yes
N35 H35C N3 . 0.91 2.46 3.031(4) 121 yes
N35 H35C N7 . 0.91 2.12 2.943(4) 149.5 yes
N36 H36B N11 . 0.91 1.98 2.836(4) 156.0 yes
N36 H36C N28 . 0.91 2.17 2.978(5) 148.2 yes
N36 H36C N32 . 0.91 2.44 3.085(4) 127.6 yes
N35A H35D N3A . 0.91 2.05 2.867(4) 149.2 yes
N35A H35E N24A . 0.91 2.33 2.994(4) 130.1 yes
N35A H35E N28A . 0.91 2.20 2.954(4) 139.5 yes
N36A H36D N7A . 0.91 2.23 2.961(4) 137.4 yes
N36A H36D N11A . 0.91 2.34 2.981(4) 127.3 yes
N36A H36E N32A . 0.91 1.95 2.828(4) 160.9 yes

loop_
_geom_torsion_atom_site_label_1
_geom_torsion_atom_site_label_2
_geom_torsion_atom_site_label_3
_geom_torsion_atom_site_label_4
_geom_torsion_site_symmetry_1
_geom_torsion_site_symmetry_2
_geom_torsion_site_symmetry_3
_geom_torsion_site_symmetry_4
_geom_torsion
_geom_torsion_publ_flag
Ta1 N2 N3 N4 . . . . -167.1(2) ?
Ta1 N6 N7 N8 . . . . -176.3(2) ?
Ta1 N10 N11 N12 . . . . 178.9(2) ?
Ta1 N15 N16 Ta2 . . . . -4.2(3) ?
Ta1 N15 N16 N17 . . . . 171.25(19) ?
Ta1 N19 N20 Ta2 . . . . -2.9(3) ?
Ta1 N19 N20 N21 . . . . 179.4(2) ?
Ta2 N16 N17 C24 . . . . 174.9(2) ?
Ta2 N20 N21 C31 . . . . -176.9(2) ?
Ta2 N23 N24 N25 . . . . 167.2(2) ?
Ta2 N27 N28 N29 . . . . -164.6(2) ?
Ta2 N31 N32 N33 . . . . -173.9(2) ?
N1 N2 N3 N4 . . . . -0.2(4) ?
N1 C1 C2 C3 . . . . 19.1(5) ?
N1 C1 C2 C7 . . . . -164.9(3) ?
N2 N1 C1 N4 . . . . -0.1(4) ?
N2 N1 C1 C2 . . . . -175.1(3) ?
N2 N3 N4 C1 . . . . 0.1(4) ?
N3 N4 C1 N1 . . . . 0.0(4) ?
N3 N4 C1 C2 . . . . 174.9(3) ?
N4 C1 C2 C3 . . . . -155.3(3) ?
N4 C1 C2 C7 . . . . 20.7(5) ?
N5 N6 N7 N8 . . . . -0.2(4) ?
N5 C8 C9 C10 . . . . 7.0(5) ?
N5 C8 C9 C14 . . . . -171.7(3) ?
N6 N5 C8 N8 . . . . -0.1(4) ?
N6 N5 C8 C9 . . . . 177.7(3) ?
N6 N7 N8 C8 . . . . 0.1(4) ?
N7 N8 C8 N5 . . . . 0.0(4) ?
N7 N8 C8 C9 . . . . -177.8(3) ?
N8 C8 C9 C10 . . . . -175.4(3) ?
N8 C8 C9 C14 . . . . 5.9(5) ?
N9 N10 N11 N12 . . . . 0.1(4) ?
N9 C15 C16 C17 . . . . 168.1(3) ?
N9 C15 C16 C21 . . . . -13.3(5) ?
N10 N9 C15 N12 . . . . 0.4(4) ?
N10 N9 C15 C16 . . . . 179.4(3) ?
N10 N11 N12 C15 . . . . 0.1(4) ?
N11 N12 C15 N9 . . . . -0.3(4) ?
N11 N12 C15 C16 . . . . -179.3(3) ?
N12 C15 C16 C17 . . . . -13.0(5) ?
N12 C15 C16 C21 . . . . 165.6(4) ?
N14 N15 N16 Ta2 . . . . -175.65(19) ?
N14 N15 N16 N17 . . . . -0.2(3) ?
N14 C24 C25 C26 . . . . -5.7(5) ?
N14 C24 C25 C30 . . . . 173.0(3) ?
N15 N14 C24 N17 . . . . -0.2(4) ?
N15 N14 C24 C25 . . . . 177.5(3) ?
N15 N16 N17 C24 . . . . 0.1(3) ?
N16 N17 C24 N14 . . . . 0.0(4) ?
N16 N17 C24 C25 . . . . -177.5(3) ?
N17 C24 C25 C26 . . . . 171.6(3) ?
N17 C24 C25 C30 . . . . -9.7(5) ?
N18 N19 N20 Ta2 . . . . 176.91(19) ?
N18 N19 N20 N21 . . . . -0.8(4) ?
N18 C31 C32 C33 . . . . -21.4(5) ?
N18 C31 C32 C37 . . . . 162.3(4) ?
N19 N18 C31 N21 . . . . -0.3(4) ?
N19 N18 C31 C32 . . . . 178.4(3) ?
N19 N20 N21 C31 . . . . 0.6(3) ?
N20 N21 C31 N18 . . . . -0.2(4) ?
N20 N21 C31 C32 . . . . -178.9(3) ?
N21 C31 C32 C33 . . . . 157.2(3) ?
N21 C31 C32 C37 . . . . -19.1(5) ?
N22 N23 N24 N25 . . . . 0.0(4) ?
N22 C38 C39 C40 . . . . 175.1(3) ?
N22 C38 C39 C44 . . . . -4.9(5) ?
N23 N22 C38 N25 . . . . 0.6(4) ?
N23 N22 C38 C39 . . . . -178.4(3) ?
N23 N24 N25 C38 . . . . 0.4(4) ?
N24 N25 C38 N22 . . . . -0.6(4) ?
N24 N25 C38 C39 . . . . 178.4(3) ?
N25 C38 C39 C40 . . . . -3.8(5) ?
N25 C38 C39 C44 . . . . 176.3(3) ?
N26 N27 N28 N29 . . . . -0.9(4) ?
N26 C45 C46 C47 . . . . -15.9(5) ?
N26 C45 C46 C51 . . . . 162.9(3) ?
N27 N26 C45 N29 . . . . -0.7(4) ?
N27 N26 C45 C46 . . . . -178.9(3) ?
N27 N28 N29 C45 . . . . 0.5(4) ?
N28 N29 C45 N26 . . . . 0.1(4) ?
N28 N29 C45 C46 . . . . 178.4(3) ?
N29 C45 C46 C47 . . . . 166.0(4) ?
N29 C45 C46 C51 . . . . -15.2(5) ?
N30 N31 N32 N33 . . . . -0.3(4) ?
N30 C52 C53 C54 . . . . 6.9(7) ?
N30 C52 C53 C58 . . . . -177.3(4) ?
N30 C52 C53B C54B . . . . -2.8(8) ?
N30 C52 C53B C58B . . . . 173.6(4) ?
N31 N30 C52 N33 . . . . -0.7(4) ?
N31 N30 C52 C53 . . . . -177.2(4) ?
N31 N30 C52 C53B . . . . -177.8(5) ?
N31 N32 N33 C52 . . . . -0.2(4) ?
N32 N33 C52 N30 . . . . 0.6(4) ?
N32 N33 C52 C53 . . . . 176.5(5) ?
N32 N33 C52 C53B . . . . 178.0(5) ?
N33 C52 C53 C54 . . . . -168.8(5) ?
N33 C52 C53 C58 . . . . 7.0(8) ?
N33 C52 C53B C54B . . . . -179.8(4) ?
N33 C52 C53B C58B . . . . -3.4(7) ?
C1 N1 N2 Ta1 . . . . 167.0(2) ?
C1 N1 N2 N3 . . . . 0.1(4) ?
C1 C2 C3 C4 . . . . 175.0(3) ?
C1 C2 C7 C6 . . . . -175.2(3) ?
C2 C3 C4 C5 . . . . 0.0(5) ?
C3 C2 C7 C6 . . . . 0.8(5) ?
C3 C4 C5 C6 . . . . 1.0(6) ?
C4 C5 C6 C7 . . . . -1.1(6) ?
C5 C6 C7 C2 . . . . 0.2(5) ?
C7 C2 C3 C4 . . . . -1.0(5) ?
C8 N5 N6 Ta1 . . . . 176.3(2) ?
C8 N5 N6 N7 . . . . 0.2(3) ?
C8 C9 C10 C11 . . . . -178.4(3) ?
C8 C9 C14 C13 . . . . 178.3(3) ?
C9 C10 C11 C12 . . . . 0.0(6) ?
C10 C9 C14 C13 . . . . -0.4(6) ?
C10 C11 C12 C13 . . . . -0.4(6) ?
C11 C12 C13 C14 . . . . 0.3(6) ?
C12 C13 C14 C9 . . . . 0.1(6) ?
C14 C9 C10 C11 . . . . 0.4(5) ?
C15 N9 N10 Ta1 . . . . -179.0(2) ?
C15 N9 N10 N11 . . . . -0.3(3) ?
C15 C16 C17 C18 . . . . 179.1(3) ?
C15 C16 C21 C20 . . . . -179.9(4) ?
C16 C17 C18 C19 . . . . 0.6(6) ?
C17 C16 C21 C20 . . . . -1.4(6) ?
C17 C18 C19 C20 . . . . -0.7(7) ?
C18 C19 C20 C21 . . . . -0.1(7) ?
C19 C20 C21 C16 . . . . 1.2(7) ?
C21 C16 C17 C18 . . . . 0.5(6) ?
C24 N14 N15 Ta1 . . . . -170.5(2) ?
C24 N14 N15 N16 . . . . 0.2(3) ?
C24 C25 C26 C27 . . . . 179.6(3) ?
C24 C25 C30 C29 . . . . -179.9(3) ?
C25 C26 C27 C28 . . . . 0.2(5) ?
C26 C25 C30 C29 . . . . -1.2(5) ?
C26 C27 C28 C29 . . . . -0.9(6) ?
C27 C28 C29 C30 . . . . 0.5(6) ?
C28 C29 C30 C25 . . . . 0.5(6) ?
C30 C25 C26 C27 . . . . 0.9(5) ?
C31 N18 N19 Ta1 . . . . -179.6(2) ?
C31 N18 N19 N20 . . . . 0.7(3) ?
C31 C32 C33 C34 . . . . -174.7(3) ?
C31 C32 C37 C36 . . . . 176.0(4) ?
C32 C33 C34 C35 . . . . -1.0(6) ?
C33 C32 C37 C36 . . . . -0.3(6) ?
C33 C34 C35 C36 . . . . -0.8(6) ?
C34 C35 C36 C37 . . . . 2.2(7) ?
C35 C36 C37 C32 . . . . -1.6(7) ?
C37 C32 C33 C34 . . . . 1.6(5) ?
C38 N22 N23 Ta2 . . . . -167.2(2) ?
C38 N22 N23 N24 . . . . -0.3(4) ?
C38 C39 C40 C41 . . . . 178.3(3) ?
C38 C39 C44 C43 . . . . -179.9(3) ?
C39 C40 C41 C42 . . . . 1.5(6) ?
C40 C39 C44 C43 . . . . 0.2(5) ?
C40 C41 C42 C43 . . . . 0.1(6) ?
C41 C42 C43 C44 . . . . -1.6(6) ?
C42 C43 C44 C39 . . . . 1.5(6) ?
C44 C39 C40 C41 . . . . -1.7(5) ?
C45 N26 N27 Ta2 . . . . 164.3(2) ?
C45 N26 N27 N28 . . . . 1.0(4) ?
C45 C46 C47 C48 . . . . -179.3(4) ?
C45 C46 C51 C50 . . . . -179.8(3) ?
C46 C47 C48 C49 . . . . -1.6(7) ?
C47 C46 C51 C50 . . . . -1.0(5) ?
C47 C48 C49 C50 . . . . 0.3(7) ?
C48 C49 C50 C51 . . . . 0.7(7) ?
C49 C50 C51 C46 . . . . -0.3(6) ?
C51 C46 C47 C48 . . . . 1.9(6) ?
C52 N30 N31 Ta2 . . . . 174.1(2) ?
C52 N30 N31 N32 . . . . 0.6(4) ?
C52 C53 C54 C55 . . . . 175.7(7) ?
C52 C53 C58 C57 . . . . -175.8(7) ?
C52 C53B C54B C55B . . . . 176.5(7) ?
C52 C53B C58B C57B . . . . -176.3(7) ?
C53 C54 C55 C56 . . . . 0.0 ?
C54 C53 C58 C57 . . . . 0.0 ?
C54 C55 C56 C57 . . . . 0.0 ?
C55 C56 C57 C58 . . . . 0.0 ?
C56 C57 C58 C53 . . . . 0.0 ?
C58 C53 C54 C55 . . . . 0.0 ?
C53B C54B C55B C56B . . . . 0.0 ?
C54B C53B C58B C57B . . . . 0.0 ?
C54B C55B C56B C57B . . . . 0.0 ?
C55B C56B C57B C58B . . . . 0.0 ?
C56B C57B C58B C53B . . . . 0.0 ?
C58B C53B C54B C55B . . . . 0.0 ?
Ta1A N2A N3A N4A . . . . 178.2(2) ?
Ta1A N6A N7A N8A . . . . -175.3(2) ?
Ta1A N10A N11A N12A . . . . 172.6(2) ?
Ta1A N19A N20A Ta2A . . . . 3.9(3) ?
Ta1A N19A N20A N21A . . . . -177.70(19) ?
Ta1A N15A N16A Ta2A . . . . -1.0(3) ?
Ta1A N15A N16A N17A . . . . 169.22(19) ?
Ta2A N20A N21A C31A . . . . 178.1(2) ?
Ta2A N16A N17A C24A . . . . 169.0(2) ?
Ta2A N23A N24A N25A . . . . 170.1(2) ?
Ta2A N27A N28A N29A . . . . -178.3(2) ?
Ta2A N31A N32A N33A . . . . 177.6(2) ?
N1A N2A N3A N4A . . . . 1.5(4) ?
N1A C1A C2A C3A . . . . -18.4(5) ?
N1A C1A C2A C7A . . . . 164.0(3) ?
N2A N1A C1A N4A . . . . 1.1(4) ?
N2A N1A C1A C2A . . . . 177.7(3) ?
N2A N3A N4A C1A . . . . -0.8(4) ?
N3A N4A C1A N1A . . . . -0.2(4) ?
N3A N4A C1A C2A . . . . -176.9(3) ?
N4A C1A C2A C3A . . . . 157.9(4) ?
N4A C1A C2A C7A . . . . -19.6(5) ?
N5A N6A N7A N8A . . . . 1.5(4) ?
N5A C8A C9A C10A . . . . -12.4(5) ?
N5A C8A C9A C14A . . . . 167.2(4) ?
N6A N5A C8A N8A . . . . 2.1(4) ?
N6A N5A C8A C9A . . . . -178.9(3) ?
N6A N7A N8A C8A . . . . -0.1(4) ?
N7A N8A C8A N5A . . . . -1.3(4) ?
N7A N8A C8A C9A . . . . 179.7(3) ?
N8A C8A C9A C10A . . . . 166.4(3) ?
N8A C8A C9A C14A . . . . -14.0(5) ?
N9A N10A N11A N12A . . . . -0.4(4) ?
N9A C15A C16A C17A . . . . 158.5(3) ?
N9A C15A C16A C21A . . . . -21.8(5) ?
N10A N9A C15A N12A . . . . 0.2(4) ?
N10A N9A C15A C16A . . . . -178.8(3) ?
N10A N11A N12A C15A . . . . 0.5(4) ?
N11A N12A C15A N9A . . . . -0.4(4) ?
N11A N12A C15A C16A . . . . 178.6(3) ?
N12A C15A C16A C17A . . . . -20.4(5) ?
N12A C15A C16A C21A . . . . 159.3(3) ?
N18A N19A N20A Ta2A . . . . -177.79(19) ?
N18A N19A N20A N21A . . . . 0.6(3) ?
N18A C31A C32A C33A . . . . -8.4(5) ?
N18A C31A C32A C37A . . . . 175.1(3) ?
N19A N18A C31A N21A . . . . 0.8(4) ?
N19A N18A C31A C32A . . . . 178.7(3) ?
N19A N20A N21A C31A . . . . -0.1(3) ?
N20A N21A C31A N18A . . . . -0.4(4) ?
N20A N21A C31A C32A . . . . -178.4(3) ?
N21A C31A C32A C33A . . . . 169.3(3) ?
N21A C31A C32A C37A . . . . -7.2(5) ?
N14A N15A N16A Ta2A . . . . -170.18(19) ?
N14A N15A N16A N17A . . . . 0.1(3) ?
N14A C24A C25A C30A . . . . -159.8(3) ?
N14A C24A C25A C26A . . . . 19.4(5) ?
N15A N14A C24A N17A . . . . -0.1(4) ?
N15A N14A C24A C25A . . . . 178.0(3) ?
N15A N16A N17A C24A . . . . -0.1(3) ?
N16A N17A C24A N14A . . . . 0.2(4) ?
N16A N17A C24A C25A . . . . -177.9(3) ?
N17A C24A C25A C30A . . . . 18.1(5) ?
N17A C24A C25A C26A . . . . -162.7(3) ?
N22A N23A N24A N25A . . . . 0.7(4) ?
N22A C38A C39A C40A . . . . 162.9(3) ?
N22A C38A C39A C44A . . . . -16.3(5) ?
N23A N22A C38A N25A . . . . 0.7(4) ?
N23A N22A C38A C39A . . . . -179.5(3) ?
N23A N24A N25A C38A . . . . -0.2(4) ?
N24A N25A C38A N22A . . . . -0.3(4) ?
N24A N25A C38A C39A . . . . 179.9(3) ?
N25A C38A C39A C40A . . . . -17.3(5) ?
N25A C38A C39A C44A . . . . 163.5(4) ?
N26A N27A N28A N29A . . . . 0.9(4) ?
N26A C45A C46A C51A . . . . -179.1(3) ?
N26A C45A C46A C47A . . . . 2.6(5) ?
N27A N26A C45A N29A . . . . 1.2(4) ?
N27A N26A C45A C46A . . . . -179.0(3) ?
N27A N28A N29A C45A . . . . -0.2(4) ?
N28A N29A C45A N26A . . . . -0.7(4) ?
N28A N29A C45A C46A . . . . 179.6(3) ?
N29A C45A C46A C51A . . . . 0.7(5) ?
N29A C45A C46A C47A . . . . -177.6(3) ?
N30A N31A N32A N33A . . . . 0.0(4) ?
N30A C52A C53A C58A . . . . 178.2(3) ?
N30A C52A C53A C54A . . . . -1.5(5) ?
N31A N30A C52A N33A . . . . 0.1(4) ?
N31A N30A C52A C53A . . . . -179.3(3) ?
N31A N32A N33A C52A . . . . 0.0(4) ?
N32A N33A C52A N30A . . . . -0.1(4) ?
N32A N33A C52A C53A . . . . 179.3(3) ?
N33A C52A C53A C58A . . . . -1.1(5) ?
N33A C52A C53A C54A . . . . 179.2(3) ?
C1A N1A N2A Ta1A . . . . -178.2(2) ?
C1A N1A N2A N3A . . . . -1.5(4) ?
C1A C2A C3A C4A . . . . -177.6(3) ?
C1A C2A C7A C6A . . . . 177.7(3) ?
C2A C3A C4A C5A . . . . -0.3(5) ?
C3A C2A C7A C6A . . . . 0.1(5) ?
C3A C4A C5A C6A . . . . 0.5(6) ?
C4A C5A C6A C7A . . . . -0.4(6) ?
C5A C6A C7A C2A . . . . 0.1(6) ?
C7A C2A C3A C4A . . . . 0.0(5) ?
C8A N5A N6A Ta1A . . . . 174.4(2) ?
C8A N5A N6A N7A . . . . -2.2(4) ?
C8A C9A C10A C11A . . . . 179.0(3) ?
C8A C9A C14A C13A . . . . -178.7(4) ?
C9A C10A C11A C12A . . . . -0.6(5) ?
C10A C9A C14A C13A . . . . 0.9(6) ?
C10A C11A C12A C13A . . . . 1.5(6) ?
C11A C12A C13A C14A . . . . -1.2(7) ?
C12A C13A C14A C9A . . . . 0.0(7) ?
C14A C9A C10A C11A . . . . -0.6(5) ?
C15A N9A N10A Ta1A . . . . -172.6(2) ?
C15A N9A N10A N11A . . . . 0.1(3) ?
C15A C16A C17A C18A . . . . -179.7(3) ?
C15A C16A C21A C20A . . . . 179.5(4) ?
C16A C17A C18A C19A . . . . 0.0(6) ?
C17A C16A C21A C20A . . . . -0.9(6) ?
C17A C18A C19A C20A . . . . -0.4(6) ?
C18A C19A C20A C21A . . . . 0.1(7) ?
C19A C20A C21A C16A . . . . 0.5(6) ?
C21A C16A C17A C18A . . . . 0.6(6) ?
C31A N18A N19A Ta1A . . . . 177.3(2) ?
C31A N18A N19A N20A . . . . -0.8(3) ?
C31A C32A C33A C34A . . . . -175.8(3) ?
C31A C32A C37A C36A . . . . 176.4(4) ?
C32A C33A C34A C35A . . . . -0.2(5) ?
C33A C32A C37A C36A . . . . -0.1(6) ?
C33A C34A C35A C36A . . . . -1.1(6) ?
C34A C35A C36A C37A . . . . 1.8(6) ?
C35A C36A C37A C32A . . . . -1.2(6) ?
C37A C32A C33A C34A . . . . 0.8(5) ?
C24A N14A N15A Ta1A . . . . -168.2(2) ?
C24A N14A N15A N16A . . . . 0.0(3) ?
C24A C25A C30A C29A . . . . -179.5(4) ?
C24A C25A C26A C27A . . . . 178.7(3) ?
C25A C30A C29A C28A . . . . 0.8(7) ?
C30A C25A C26A C27A . . . . -2.0(5) ?
C30A C29A C28A C27A . . . . -2.0(7) ?
C29A C28A C27A C26A . . . . 1.2(6) ?
C28A C27A C26A C25A . . . . 0.8(5) ?
C26A C25A C30A C29A . . . . 1.2(6) ?
C38A N22A N23A Ta2A . . . . -170.3(2) ?
C38A N22A N23A N24A . . . . -0.9(4) ?
C38A C39A C40A C41A . . . . -179.6(4) ?
C38A C39A C44A C43A . . . . 179.9(3) ?
C39A C40A C41A C42A . . . . 0.1(7) ?
C40A C39A C44A C43A . . . . 0.7(6) ?
C40A C41A C42A C43A . . . . 0.0(7) ?
C41A C42A C43A C44A . . . . 0.3(7) ?
C42A C43A C44A C39A . . . . -0.6(6) ?
C44A C39A C40A C41A . . . . -0.4(6) ?
C45A N26A N27A Ta2A . . . . 177.9(2) ?
C45A N26A N27A N28A . . . . -1.3(3) ?
C45A C46A C51A C50A . . . . -178.9(3) ?
C45A C46A C47A C48A . . . . 178.5(3) ?
C46A C51A C50A C49A . . . . 0.7(6) ?
C51A C46A C47A C48A . . . . 0.1(5) ?
C51A C50A C49A C48A . . . . -0.4(7) ?
C50A C49A C48A C47A . . . . 0.0(6) ?
C49A C48A C47A C46A . . . . 0.1(6) ?
C47A C46A C51A C50A . . . . -0.5(5) ?
C52A N30A N31A Ta2A . . . . -177.4(2) ?
C52A N30A N31A N32A . . . . -0.1(3) ?
C52A C53A C58A C57A . . . . -179.5(3) ?
C52A C53A C54A C55A . . . . 179.9(3) ?
C53A C58A C57A C56A . . . . -0.1(6) ?
C58A C53A C54A C55A . . . . 0.1(5) ?
C58A C57A C56A C55A . . . . -0.5(6) ?
C57A C56A C55A C54A . . . . 1.0(6) ?
C56A C55A C54A C53A . . . . -0.8(5) ?
C54A C53A C58A C57A . . . . 0.3(5) ?
C1S C2S C3S C4S . . . . -178.6 ?
C1S C2S C7S C6S . . . . 178.6 ?
C2S C3S C4S C5S . . . . -0.1 ?
C3S C2S C7S C6S . . . . -0.2 ?
C3S C4S C5S C6S . . . . -0.1 ?
C4S C5S C6S C7S . . . . 0.1 ?
C5S C6S C7S C2S . . . . 0.0 ?
C7S C2S C3S C4S . . . . 0.2 ?
